data_4101624
loop_
_publ_author_name
'Cheng, Jianhua'
'Ferguson, Michael J.'
'Takats, Josef'

_publ_section_title
;
 Synthesis and reaction of [(Tp(iPr2))LnH2]3 (Ln = Y, Lu) with CO:
 trinuclear cluster-bound propenolate en route to selective formation of
 propene.
;
_journal_issue 1
_journal_name_full 'Journal of the American Chemical Society'
_journal_page_first 2
_journal_page_last 3
_journal_paper_doi 10.1021/ja905679k
_journal_volume 132
_journal_year 2010
_chemical_formula_moiety 'C84 H144 B3 N18 O3 Y3, 2(C6 H18 O Si2)'
_chemical_formula_sum 'C96 H180 B3 N18 O5 Si4 Y3'
_chemical_formula_weight 2078.10
_chemical_name_systematic
; 
 ? 
;
_space_group_IT_number 2
_symmetry_cell_setting triclinic
_symmetry_space_group_name_Hall '-P 1'
_symmetry_space_group_name_H-M 'P -1'
_atom_sites_solution_hydrogens geom
_atom_sites_solution_primary direct
_atom_sites_solution_secondary difmap
_audit_creation_method SHELXL-97
_cell_angle_alpha 97.1478(6)
_cell_angle_beta 106.8217(6)
_cell_angle_gamma 109.7290(6)
_cell_formula_units_Z 2
_cell_length_a 17.0572(8)
_cell_length_b 19.6657(9)
_cell_length_c 20.5279(9)
_cell_measurement_reflns_used 9801
_cell_measurement_temperature 173(2)
_cell_measurement_theta_max 26.24
_cell_measurement_theta_min 2.26
_cell_volume 6012.9(5)
_computing_cell_refinement 'Bruker SAINT'
_computing_data_collection 'Bruker APEX2'
_computing_data_reduction 'Bruker SAINT'
_computing_molecular_graphics 'Bruker SHELXTL'
_computing_publication_material 'Bruker SHELXTL'
_computing_structure_refinement 'SHELXL-97 (Sheldrick, 2008)'
_computing_structure_solution 'SHELXS-97 (Sheldrick, 2008)'
_diffrn_ambient_temperature 173(2)
_diffrn_measured_fraction_theta_full 0.993
_diffrn_measured_fraction_theta_max 0.993
_diffrn_measurement_device_type 'Bruker APEX-II CCD'
_diffrn_measurement_method '\w scans'
_diffrn_radiation_monochromator graphite
_diffrn_radiation_source 'fine-focus sealed tube'
_diffrn_radiation_type MoK\a
_diffrn_radiation_wavelength 0.71073
_diffrn_reflns_av_R_equivalents 0.0284
_diffrn_reflns_av_sigmaI/netI 0.0423
_diffrn_reflns_limit_h_max 21
_diffrn_reflns_limit_h_min -21
_diffrn_reflns_limit_k_max 24
_diffrn_reflns_limit_k_min -24
_diffrn_reflns_limit_l_max 25
_diffrn_reflns_limit_l_min -25
_diffrn_reflns_number 48011
_diffrn_reflns_theta_full 26.37
_diffrn_reflns_theta_max 26.37
_diffrn_reflns_theta_min 1.14
_exptl_absorpt_coefficient_mu 1.526
_exptl_absorpt_correction_T_max 0.6020
_exptl_absorpt_correction_T_min 0.4412
_exptl_absorpt_correction_type integration
_exptl_absorpt_process_details 'SADABS (Sheldrick, 2008)'
_exptl_crystal_colour colourless
_exptl_crystal_density_diffrn 1.148
_exptl_crystal_density_method 'not measured'
_exptl_crystal_description fragment
_exptl_crystal_F_000 2220
_exptl_crystal_size_max 0.64
_exptl_crystal_size_mid 0.37
_exptl_crystal_size_min 0.37
_refine_diff_density_max 0.972
_refine_diff_density_min -0.766
_refine_diff_density_rms 0.068
_refine_ls_extinction_method none
_refine_ls_goodness_of_fit_ref 1.029
_refine_ls_hydrogen_treatment mixed
_refine_ls_matrix_type full
_refine_ls_number_parameters 1369
_refine_ls_number_reflns 24427
_refine_ls_number_restraints 576
_refine_ls_restrained_S_all 1.093
_refine_ls_R_factor_all 0.0721
_refine_ls_R_factor_gt 0.0469
_refine_ls_shift/su_max 0.007
_refine_ls_shift/su_mean 0.000
_refine_ls_structure_factor_coef Fsqd
_refine_ls_weighting_details 'calc w=1/[\s^2^(Fo^2^)+(0.0743P)^2^+3.5844P] where P=(Fo^2^+2Fc^2^)/3'
_refine_ls_weighting_scheme calc
_refine_ls_wR_factor_gt 0.1214
_refine_ls_wR_factor_ref 0.1365
_reflns_number_gt 18160
_reflns_number_total 24427
_reflns_threshold_expression I>2\s(I)
_cod_data_source_file ja905679k_si_001.cif
_cod_data_source_block 3a
_cod_depositor_comments
;
The following automatic conversions were performed:

'_symmetry_cell_setting' value 'Triclinic' changed to 'triclinic'
according to the built-in table from CIF Core dictionary named
'cif_core.dic' version 2.4.1 from 2010-06-29.

Automatic conversion script
Id: cif_fix_values 1673 2011-04-08 12:14:43Z adriana 
;
_cod_database_code 4101624

loop_
_symmetry_equiv_pos_as_xyz
'x, y, z'
'-x, -y, -z'

loop_
_atom_site_label
_atom_site_type_symbol
_atom_site_fract_x
_atom_site_fract_y
_atom_site_fract_z
_atom_site_U_iso_or_equiv
_atom_site_adp_type
_atom_site_occupancy
_atom_site_symmetry_multiplicity
_atom_site_calc_flag
_atom_site_refinement_flags
_atom_site_disorder_assembly
_atom_site_disorder_group
Y1 Y 0.447331(19) 0.236980(16) 0.240379(15) 0.02902(8) Uani 1 1 d . . .
Y2 Y 0.24575(2) 0.258130(17) 0.170032(15) 0.02939(8) Uani 1 1 d . . .
Y3 Y 0.289207(19) 0.169960(17) 0.305217(15) 0.02875(8) Uani 1 1 d . . .
O1 O 0.21870(14) 0.24737(12) 0.26861(11) 0.0336(5) Uani 1 1 d . . .
O2 O 0.29914(13) 0.17827(11) 0.19847(10) 0.0286(4) Uani 1 1 d . . .
O3 O 0.42359(14) 0.22696(14) 0.33198(12) 0.0419(6) Uani 1 1 d . . .
N11 N 0.66347(17) 0.25560(15) 0.29125(15) 0.0406(7) Uani 1 1 d . A .
N12 N 0.60636(18) 0.27504(16) 0.31754(15) 0.0386(7) Uani 1 1 d . . .
N21 N 0.60743(19) 0.27024(17) 0.16768(16) 0.0445(7) Uani 1 1 d . A .
N22 N 0.5500(2) 0.30223(16) 0.17662(17) 0.0459(7) Uani 1 1 d . A .
N31 N 0.56142(19) 0.14132(16) 0.19157(19) 0.0503(8) Uani 1 1 d . . .
N32 N 0.47541(16) 0.12901(14) 0.18703(14) 0.0312(6) Uani 1 1 d . D .
N41 N 0.2238(2) 0.40290(16) 0.10865(16) 0.0548(9) Uani 1 1 d . . .
N42 N 0.26528(18) 0.38757(15) 0.16920(14) 0.0372(6) Uani 1 1 d . E .
N51 N 0.08141(17) 0.28885(14) 0.04861(14) 0.0340(6) Uani 1 1 d . . .
N52 N 0.08436(18) 0.25801(15) 0.10542(14) 0.0357(6) Uani 1 1 d . . .
N61 N 0.2131(2) 0.2999(2) 0.01329(17) 0.0625(10) Uani 1 1 d . . .
N62 N 0.24008(18) 0.25123(17) 0.04770(14) 0.0391(6) Uani 1 1 d . . .
N71 N 0.19131(18) 0.13211(15) 0.42342(13) 0.0357(6) Uani 1 1 d . F .
N72 N 0.25321(17) 0.19093(15) 0.41203(13) 0.0337(6) Uani 1 1 d . . .
N81 N 0.24279(18) 0.03211(15) 0.38697(14) 0.0368(6) Uani 1 1 d . F .
N82 N 0.31601(18) 0.07995(15) 0.37692(14) 0.0356(6) Uani 1 1 d . . .
N91 N 0.10541(17) 0.03776(15) 0.30219(13) 0.0325(6) Uani 1 1 d . F .
N92 N 0.14876(17) 0.05385(15) 0.25581(13) 0.0313(6) Uani 1 1 d . . .
C1 C 0.1766(3) 0.2859(2) 0.2998(2) 0.0475(9) Uani 1 1 d . . .
H1A H 0.1453 0.3070 0.2646 0.057 Uiso 1 1 calc R . .
H1B H 0.2227 0.3279 0.3391 0.057 Uiso 1 1 calc R . .
C2 C 0.1106(3) 0.2368(4) 0.3270(2) 0.0754(15) Uani 1 1 d . . .
H2A H 0.0837 0.1848 0.3056 0.090 Uiso 1 1 calc R . .
C3 C 0.0884(4) 0.2607(5) 0.3775(3) 0.122(3) Uani 1 1 d . . .
H3A H 0.1140 0.3124 0.4000 0.147 Uiso 1 1 calc R . .
H3B H 0.0463 0.2267 0.3921 0.147 Uiso 1 1 calc R . .
C13 C 0.6511(2) 0.3077(2) 0.3856(2) 0.0462(9) Uani 1 1 d . . .
C14 C 0.7361(3) 0.3077(3) 0.4036(2) 0.0683(13) Uani 1 1 d . A .
H14 H 0.7812 0.3268 0.4490 0.082 Uiso 1 1 calc R . .
C15 C 0.7423(3) 0.2751(3) 0.3440(2) 0.0593(11) Uani 1 1 d . . .
C16A C 0.8217(5) 0.2616(4) 0.3365(5) 0.074(4) Uani 0.75 1 d PD A 1
H16A H 0.8029 0.2230 0.2923 0.088 Uiso 0.75 1 calc PR A 1
C17A C 0.8909(6) 0.3325(5) 0.3368(7) 0.153(6) Uani 0.75 1 d PD A 1
H17A H 0.8668 0.3507 0.2964 0.183 Uiso 0.75 1 calc PR A 1
H17B H 0.9431 0.3236 0.3338 0.183 Uiso 0.75 1 calc PR A 1
H17C H 0.9085 0.3699 0.3803 0.183 Uiso 0.75 1 calc PR A 1
C18A C 0.8668(8) 0.2366(9) 0.4011(6) 0.175(6) Uani 0.75 1 d PD A 1
H18A H 0.8230 0.1921 0.4061 0.210 Uiso 0.75 1 calc PR A 1
H18B H 0.8900 0.2768 0.4436 0.210 Uiso 0.75 1 calc PR A 1
H18C H 0.9160 0.2251 0.3944 0.210 Uiso 0.75 1 calc PR A 1
C16B C 0.811(3) 0.2589(14) 0.329(3) 0.15(3) Uiso 0.25 1 d PD A 2
H16B H 0.8123 0.2677 0.2824 0.181 Uiso 0.25 1 calc PR A 2
C17B C 0.9006(19) 0.3080(15) 0.3861(16) 0.104(9) Uiso 0.25 1 d PD A 2
H17D H 0.9158 0.3599 0.3829 0.125 Uiso 0.25 1 calc PR A 2
H17E H 0.9468 0.2917 0.3798 0.125 Uiso 0.25 1 calc PR A 2
H17F H 0.8968 0.3042 0.4323 0.125 Uiso 0.25 1 calc PR A 2
C18B C 0.7982(16) 0.1779(11) 0.3296(13) 0.091(7) Uiso 0.25 1 d PD A 2
H18D H 0.7343 0.1467 0.3131 0.109 Uiso 0.25 1 calc PR A 2
H18E H 0.8268 0.1751 0.3775 0.109 Uiso 0.25 1 calc PR A 2
H18F H 0.8249 0.1600 0.2985 0.109 Uiso 0.25 1 calc PR A 2
C19 C 0.6109(3) 0.3399(2) 0.43062(19) 0.0518(10) Uani 1 1 d D . .
H19 H 0.5536 0.2998 0.4264 0.062 Uiso 1 1 calc R . .
C20 C 0.5897(4) 0.4033(3) 0.4053(3) 0.0765(14) Uani 1 1 d D . .
H20A H 0.5476 0.3847 0.3567 0.092 Uiso 1 1 calc R . .
H20B H 0.6447 0.4429 0.4075 0.092 Uiso 1 1 calc R . .
H20C H 0.5631 0.4233 0.4353 0.092 Uiso 1 1 calc R . .
C21 C 0.6714(3) 0.3654(3) 0.5078(2) 0.0801(16) Uani 1 1 d D . .
H21A H 0.6853 0.3240 0.5224 0.096 Uiso 1 1 calc R . .
H21B H 0.6410 0.3817 0.5365 0.096 Uiso 1 1 calc R . .
H21C H 0.7267 0.4070 0.5139 0.096 Uiso 1 1 calc R . .
C23 C 0.5501(3) 0.3492(2) 0.1348(2) 0.0561(11) Uani 1 1 d . . .
C24 C 0.6059(3) 0.3471(3) 0.0980(3) 0.0699(13) Uani 1 1 d . B .
H24D H 0.6177 0.3746 0.0646 0.084 Uiso 1 1 calc R . .
C25 C 0.6404(3) 0.2974(3) 0.1197(3) 0.0739(14) Uani 1 1 d . . .
C26A C 0.6957(15) 0.2688(8) 0.0883(10) 0.068(3) Uiso 0.34 1 d PD B 1
H26A H 0.7433 0.2675 0.1296 0.082 Uiso 0.34 1 calc PR B 1
C27A C 0.7464(13) 0.3288(10) 0.0559(11) 0.086(5) Uiso 0.34 1 d PD B 1
H27A H 0.7734 0.3070 0.0275 0.104 Uiso 0.34 1 calc PR B 1
H27B H 0.7932 0.3709 0.0937 0.104 Uiso 0.34 1 calc PR B 1
H27C H 0.7046 0.3461 0.0262 0.104 Uiso 0.34 1 calc PR B 1
C28A C 0.6465(11) 0.1901(8) 0.0476(9) 0.087(5) Uiso 0.34 1 d PD B 1
H28A H 0.6883 0.1701 0.0376 0.104 Uiso 0.34 1 calc PR B 1
H28B H 0.6022 0.1873 0.0034 0.104 Uiso 0.34 1 calc PR B 1
H28C H 0.6163 0.1607 0.0750 0.104 Uiso 0.34 1 calc PR B 1
C26B C 0.7271(12) 0.3012(11) 0.1127(8) 0.079(5) Uiso 0.33 1 d PD B 2
H26B H 0.7396 0.2598 0.1312 0.095 Uiso 0.33 1 calc PR B 2
C27B C 0.808(2) 0.3729(18) 0.1550(18) 0.27(2) Uiso 0.33 1 d PD B 2
H27D H 0.8021 0.4143 0.1346 0.329 Uiso 0.33 1 calc PR B 2
H27E H 0.8621 0.3671 0.1540 0.329 Uiso 0.33 1 calc PR B 2
H27F H 0.8102 0.3834 0.2037 0.329 Uiso 0.33 1 calc PR B 2
C28B C 0.7167(15) 0.2846(13) 0.0342(8) 0.100(6) Uiso 0.33 1 d PD B 2
H28D H 0.7408 0.3316 0.0212 0.120 Uiso 0.33 1 calc PR B 2
H28E H 0.6534 0.2581 0.0053 0.120 Uiso 0.33 1 calc PR B 2
H28F H 0.7491 0.2536 0.0263 0.120 Uiso 0.33 1 calc PR B 2
C26C C 0.6949(13) 0.2529(10) 0.0884(9) 0.068(3) Uiso 0.33 1 d PD B 3
H26C H 0.7091 0.2169 0.1116 0.082 Uiso 0.33 1 calc PR B 3
C27C C 0.7777(13) 0.3300(9) 0.0956(12) 0.100(6) Uiso 0.33 1 d PD B 3
H27G H 0.8097 0.3553 0.1444 0.120 Uiso 0.33 1 calc PR B 3
H27H H 0.7548 0.3618 0.0713 0.120 Uiso 0.33 1 calc PR B 3
H27I H 0.8172 0.3182 0.0755 0.120 Uiso 0.33 1 calc PR B 3
C28C C 0.6522(15) 0.2301(14) 0.0095(9) 0.133(8) Uiso 0.33 1 d PD B 3
H28G H 0.6845 0.2070 -0.0100 0.159 Uiso 0.33 1 calc PR B 3
H28H H 0.6533 0.2734 -0.0079 0.159 Uiso 0.33 1 calc PR B 3
H28I H 0.5916 0.1955 -0.0038 0.159 Uiso 0.33 1 calc PR B 3
C29A C 0.5239(7) 0.4100(6) 0.1459(6) 0.056(3) Uani 0.50 1 d PD C 1
H29A H 0.4770 0.3945 0.1673 0.068 Uiso 0.50 1 calc PR C 1
C30A C 0.4804(10) 0.4197(8) 0.0746(7) 0.104(6) Uani 0.50 1 d PD C 1
H30A H 0.4542 0.4564 0.0795 0.125 Uiso 0.50 1 calc PR C 1
H30B H 0.4337 0.3719 0.0450 0.125 Uiso 0.50 1 calc PR C 1
H30C H 0.5252 0.4370 0.0527 0.125 Uiso 0.50 1 calc PR C 1
C31A C 0.5942(10) 0.4837(6) 0.1921(8) 0.107(5) Uani 0.50 1 d PD C 1
H31A H 0.5677 0.5206 0.1940 0.128 Uiso 0.50 1 calc PR C 1
H31B H 0.6418 0.5004 0.1730 0.128 Uiso 0.50 1 calc PR C 1
H31C H 0.6189 0.4779 0.2396 0.128 Uiso 0.50 1 calc PR C 1
C29B C 0.4799(7) 0.3887(6) 0.1209(6) 0.056(3) Uani 0.50 1 d PD C 2
H29B H 0.4297 0.3599 0.1353 0.068 Uiso 0.50 1 calc PR C 2
C30B C 0.4397(9) 0.3925(8) 0.0464(7) 0.097(5) Uani 0.50 1 d PD C 2
H30D H 0.4139 0.3425 0.0150 0.116 Uiso 0.50 1 calc PR C 2
H30E H 0.4861 0.4257 0.0326 0.116 Uiso 0.50 1 calc PR C 2
H30F H 0.3930 0.4117 0.0431 0.116 Uiso 0.50 1 calc PR C 2
C31B C 0.5278(10) 0.4634(7) 0.1712(7) 0.098(4) Uani 0.50 1 d PD C 2
H31D H 0.5458 0.4575 0.2193 0.117 Uiso 0.50 1 calc PR C 2
H31E H 0.4884 0.4905 0.1660 0.117 Uiso 0.50 1 calc PR C 2
H31F H 0.5808 0.4916 0.1614 0.117 Uiso 0.50 1 calc PR C 2
C33 C 0.4280(2) 0.05592(18) 0.16077(19) 0.0390(8) Uani 1 1 d . . .
C34A C 0.4840(10) 0.0173(9) 0.1708(8) 0.051(5) Uiso 0.34 1 d P D 1
H34A H 0.4671 -0.0350 0.1653 0.061 Uiso 0.34 1 calc PR D 1
C35A C 0.5687(9) 0.0709(7) 0.1906(7) 0.041(4) Uiso 0.34 1 d P D 1
C36A C 0.6556(7) 0.0611(6) 0.1975(6) 0.039(2) Uiso 0.34 1 d PD D 1
H36A H 0.7008 0.1070 0.1936 0.047 Uiso 0.34 1 calc PR D 1
C37A C 0.6466(9) -0.0044(7) 0.1502(7) 0.062(4) Uiso 0.34 1 d PD D 1
H37A H 0.6262 -0.0001 0.1016 0.075 Uiso 0.34 1 calc PR D 1
H37B H 0.6031 -0.0489 0.1556 0.075 Uiso 0.34 1 calc PR D 1
H37C H 0.7044 -0.0086 0.1612 0.075 Uiso 0.34 1 calc PR D 1
C38A C 0.6876(12) 0.0461(10) 0.2701(8) 0.092(5) Uiso 0.34 1 d PD D 1
H38A H 0.7425 0.0375 0.2768 0.110 Uiso 0.34 1 calc PR D 1
H38B H 0.6416 0.0019 0.2734 0.110 Uiso 0.34 1 calc PR D 1
H38C H 0.6993 0.0892 0.3065 0.110 Uiso 0.34 1 calc PR D 1
C34B C 0.4789(8) 0.0270(7) 0.1288(7) 0.039(4) Uiso 0.33 1 d P D 2
H34B H 0.4591 -0.0220 0.1006 0.047 Uiso 0.33 1 calc PR D 2
C35B C 0.5600(9) 0.0822(7) 0.1462(8) 0.045(4) Uiso 0.33 1 d P D 2
C36B C 0.6357(16) 0.0894(11) 0.1122(11) 0.120(7) Uiso 0.33 1 d PD D 2
H36B H 0.6966 0.1198 0.1476 0.144 Uiso 0.33 1 calc PR D 2
C37B C 0.6163(18) 0.1247(14) 0.0476(12) 0.146(9) Uiso 0.33 1 d PD D 2
H37D H 0.5538 0.0979 0.0168 0.175 Uiso 0.33 1 calc PR D 2
H37E H 0.6550 0.1209 0.0214 0.175 Uiso 0.33 1 calc PR D 2
H37F H 0.6279 0.1773 0.0644 0.175 Uiso 0.33 1 calc PR D 2
C38B C 0.6268(19) 0.0144(12) 0.0848(14) 0.139(10) Uiso 0.33 1 d PD D 2
H38D H 0.6505 0.0141 0.0466 0.167 Uiso 0.33 1 calc PR D 2
H38E H 0.5638 -0.0194 0.0669 0.167 Uiso 0.33 1 calc PR D 2
H38F H 0.6602 -0.0023 0.1224 0.167 Uiso 0.33 1 calc PR D 2
C34C C 0.4834(8) 0.0189(7) 0.1509(9) 0.022(3) Uiso 0.33 1 d P D 3
H34C H 0.4666 -0.0337 0.1347 0.026 Uiso 0.33 1 calc PR D 3
C35C C 0.5672(8) 0.0752(7) 0.1697(9) 0.026(3) Uiso 0.33 1 d P D 3
C36C C 0.6500(7) 0.0681(6) 0.1646(6) 0.038(2) Uiso 0.33 1 d PD D 3
H36C H 0.6894 0.1133 0.1589 0.045 Uiso 0.33 1 calc PR D 3
C37C C 0.6411(10) 0.0045(7) 0.1172(7) 0.051(3) Uiso 0.33 1 d PD D 3
H37G H 0.6196 0.0089 0.0699 0.061 Uiso 0.33 1 calc PR D 3
H37H H 0.5997 -0.0395 0.1228 0.061 Uiso 0.33 1 calc PR D 3
H37I H 0.6980 0.0011 0.1268 0.061 Uiso 0.33 1 calc PR D 3
C38C C 0.6891(16) 0.0542(13) 0.2368(9) 0.115(7) Uiso 0.33 1 d PD D 3
H38G H 0.6975 0.0946 0.2732 0.138 Uiso 0.33 1 calc PR D 3
H38H H 0.7454 0.0511 0.2417 0.138 Uiso 0.33 1 calc PR D 3
H38I H 0.6488 0.0084 0.2406 0.138 Uiso 0.33 1 calc PR D 3
C39 C 0.3305(2) 0.01910(18) 0.14793(17) 0.0368(7) Uani 1 1 d . D .
H39 H 0.3018 0.0544 0.1340 0.044 Uiso 1 1 calc R . .
C40 C 0.3145(3) -0.0005(3) 0.2127(2) 0.0618(12) Uani 1 1 d . . .
H40A H 0.3445 0.0442 0.2517 0.074 Uiso 1 1 calc R D .
H40B H 0.3384 -0.0380 0.2250 0.074 Uiso 1 1 calc R . .
H40C H 0.2504 -0.0206 0.2038 0.074 Uiso 1 1 calc R . .
C41 C 0.2887(3) -0.0506(3) 0.0880(3) 0.0864(18) Uani 1 1 d . . .
H41A H 0.3014 -0.0375 0.0465 0.104 Uiso 1 1 calc R D .
H41B H 0.2241 -0.0724 0.0767 0.104 Uiso 1 1 calc R . .
H41C H 0.3138 -0.0869 0.1020 0.104 Uiso 1 1 calc R . .
C43 C 0.3056(3) 0.4496(2) 0.2193(2) 0.0540(10) Uani 1 1 d . . .
C44A C 0.2673(9) 0.5054(5) 0.2017(5) 0.074(3) Uani 0.50 1 d P E 1
H44A H 0.2770 0.5510 0.2310 0.089 Uiso 0.50 1 calc PR E 1
C45A C 0.2144(8) 0.4744(5) 0.1323(4) 0.062(3) Uani 0.50 1 d P E 1
C46A C 0.1566(11) 0.5053(6) 0.0836(6) 0.113(6) Uani 0.50 1 d PD E 1
H46A H 0.1574 0.4914 0.0354 0.136 Uiso 0.50 1 calc PR E 1
C47A C 0.0625(11) 0.4702(9) 0.0809(8) 0.186(11) Uani 0.50 1 d PD E 1
H47A H 0.0280 0.4971 0.0580 0.223 Uiso 0.50 1 calc PR E 1
H47B H 0.0620 0.4724 0.1287 0.223 Uiso 0.50 1 calc PR E 1
H47C H 0.0359 0.4180 0.0542 0.223 Uiso 0.50 1 calc PR E 1
C48A C 0.1937(14) 0.5905(6) 0.1076(9) 0.192(11) Uani 0.50 1 d PD E 1
H48A H 0.1896 0.6051 0.1535 0.231 Uiso 0.50 1 calc PR E 1
H48B H 0.1591 0.6097 0.0733 0.231 Uiso 0.50 1 calc PR E 1
H48C H 0.2562 0.6113 0.1112 0.231 Uiso 0.50 1 calc PR E 1
C44B C 0.3102(5) 0.5059(4) 0.1829(5) 0.0419(19) Uani 0.50 1 d P E 2
H44B H 0.3434 0.5578 0.2032 0.050 Uiso 0.50 1 calc PR E 2
C45B C 0.2589(5) 0.4740(4) 0.1133(4) 0.0358(15) Uani 0.50 1 d P E 2
C46B C 0.2359(5) 0.5113(4) 0.0548(4) 0.0453(18) Uani 0.50 1 d PD E 2
H46B H 0.1709 0.4842 0.0266 0.054 Uiso 0.50 1 calc PR E 2
C47B C 0.2872(5) 0.5082(4) 0.0055(4) 0.053(2) Uani 0.50 1 d PD E 2
H47D H 0.2710 0.5338 -0.0311 0.063 Uiso 0.50 1 calc PR E 2
H47E H 0.2723 0.4561 -0.0164 0.063 Uiso 0.50 1 calc PR E 2
H47F H 0.3513 0.5327 0.0322 0.063 Uiso 0.50 1 calc PR E 2
C48B C 0.2520(6) 0.5918(4) 0.0870(5) 0.058(2) Uani 0.50 1 d PD E 2
H48D H 0.2303 0.6146 0.0496 0.069 Uiso 0.50 1 calc PR E 2
H48E H 0.3159 0.6205 0.1123 0.069 Uiso 0.50 1 calc PR E 2
H48F H 0.2199 0.5917 0.1197 0.069 Uiso 0.50 1 calc PR E 2
C49 C 0.3560(3) 0.4551(2) 0.2933(2) 0.0537(10) Uani 1 1 d . E .
H49 H 0.3493 0.4037 0.2985 0.064 Uiso 1 1 calc R . .
C50 C 0.4536(4) 0.5019(3) 0.3135(3) 0.0999(19) Uani 1 1 d . . .
H50A H 0.4781 0.4792 0.2835 0.120 Uiso 1 1 calc R E .
H50B H 0.4848 0.5048 0.3627 0.120 Uiso 1 1 calc R . .
H50C H 0.4614 0.5521 0.3074 0.120 Uiso 1 1 calc R . .
C51 C 0.3196(5) 0.4873(3) 0.3430(3) 0.100(2) Uani 1 1 d . . .
H51A H 0.2553 0.4588 0.3280 0.121 Uiso 1 1 calc R E .
H51B H 0.3314 0.5395 0.3424 0.121 Uiso 1 1 calc R . .
H51C H 0.3488 0.4844 0.3907 0.121 Uiso 1 1 calc R . .
C53 C -0.0008(2) 0.22205(17) 0.09932(18) 0.0359(7) Uani 1 1 d . . .
C54 C -0.0566(3) 0.2278(3) 0.0396(3) 0.0690(14) Uani 1 1 d . E .
H54 H -0.1199 0.2063 0.0226 0.083 Uiso 1 1 calc R . .
C55 C -0.0039(3) 0.2705(3) 0.0087(3) 0.0728(15) Uani 1 1 d . E .
C56A C -0.0261(5) 0.2719(4) -0.0753(4) 0.052(2) Uani 0.50 1 d PD E 1
H56A H 0.0029 0.3251 -0.0760 0.063 Uiso 0.50 1 calc PR E 1
C57A C -0.1254(8) 0.2501(12) -0.1093(11) 0.070(5) Uani 0.50 1 d PD E 1
H57A H -0.1378 0.2660 -0.1532 0.084 Uiso 0.50 1 calc PR E 1
H57B H -0.1465 0.2744 -0.0774 0.084 Uiso 0.50 1 calc PR E 1
H57C H -0.1563 0.1959 -0.1192 0.084 Uiso 0.50 1 calc PR E 1
C58A C 0.0038(6) 0.2274(4) -0.1216(4) 0.061(2) Uani 0.50 1 d PD E 1
H58A H -0.0027 0.2429 -0.1658 0.073 Uiso 0.50 1 calc PR E 1
H58B H -0.0331 0.1742 -0.1316 0.073 Uiso 0.50 1 calc PR E 1
H58C H 0.0663 0.2365 -0.0974 0.073 Uiso 0.50 1 calc PR E 1
C56B C -0.0334(4) 0.3181(4) -0.0384(4) 0.0415(16) Uani 0.50 1 d PD E 2
H56B H 0.0065 0.3289 -0.0665 0.050 Uiso 0.50 1 calc PR E 2
C57B C -0.1263(8) 0.2706(10) -0.0902(9) 0.057(4) Uani 0.50 1 d PD E 2
H57D H -0.1277 0.2227 -0.1121 0.068 Uiso 0.50 1 calc PR E 2
H57E H -0.1425 0.2964 -0.1266 0.068 Uiso 0.50 1 calc PR E 2
H57F H -0.1688 0.2619 -0.0656 0.068 Uiso 0.50 1 calc PR E 2
C58B C -0.0310(5) 0.3935(4) -0.0051(5) 0.057(2) Uani 0.50 1 d PD E 2
H58D H 0.0286 0.4238 0.0295 0.069 Uiso 0.50 1 calc PR E 2
H58E H -0.0749 0.3853 0.0182 0.069 Uiso 0.50 1 calc PR E 2
H58F H -0.0452 0.4196 -0.0417 0.069 Uiso 0.50 1 calc PR E 2
C59 C -0.0282(2) 0.1888(2) 0.1549(2) 0.0477(9) Uani 1 1 d . E .
H59 H 0.0235 0.1824 0.1878 0.057 Uiso 1 1 calc R . .
C60 C -0.1067(3) 0.1130(2) 0.1239(2) 0.0634(12) Uani 1 1 d . . .
H60A H -0.0903 0.0786 0.0973 0.076 Uiso 1 1 calc R E .
H60B H -0.1582 0.1190 0.0926 0.076 Uiso 1 1 calc R . .
H60C H -0.1220 0.0929 0.1620 0.076 Uiso 1 1 calc R . .
C61 C -0.0557(3) 0.2416(3) 0.1961(3) 0.0852(17) Uani 1 1 d . . .
H61A H -0.0045 0.2892 0.2195 0.102 Uiso 1 1 calc R E .
H61B H -0.0759 0.2192 0.2313 0.102 Uiso 1 1 calc R . .
H61C H -0.1041 0.2504 0.1637 0.102 Uiso 1 1 calc R . .
C63 C 0.2669(3) 0.2139(3) 0.00520(19) 0.0562(11) Uani 1 1 d . . .
C64A C 0.2756(6) 0.2605(5) -0.0489(4) 0.0403(17) Uani 0.50 1 d P E 1
H64A H 0.2998 0.2527 -0.0841 0.048 Uiso 0.50 1 calc PR E 1
C65A C 0.2438(5) 0.3149(5) -0.0398(4) 0.0387(16) Uani 0.50 1 d P E 1
C66A C 0.2306(5) 0.3692(4) -0.0844(4) 0.0491(18) Uani 0.50 1 d PD E 1
H66A H 0.1690 0.3672 -0.0931 0.059 Uiso 0.50 1 calc PR E 1
C67A C 0.2387(17) 0.3482(10) -0.1554(9) 0.076(5) Uani 0.50 1 d PD E 1
H67A H 0.2291 0.3841 -0.1826 0.091 Uiso 0.50 1 calc PR E 1
H67B H 0.1939 0.2982 -0.1809 0.091 Uiso 0.50 1 calc PR E 1
H67C H 0.2983 0.3489 -0.1483 0.091 Uiso 0.50 1 calc PR E 1
C68A C 0.2957(7) 0.4491(4) -0.0468(5) 0.073(3) Uani 0.50 1 d PD E 1
H68A H 0.2787 0.4832 -0.0732 0.088 Uiso 0.50 1 calc PR E 1
H68B H 0.3560 0.4544 -0.0434 0.088 Uiso 0.50 1 calc PR E 1
H68C H 0.2941 0.4611 0.0005 0.088 Uiso 0.50 1 calc PR E 1
C64B C 0.2368(6) 0.2157(5) -0.0622(4) 0.0402(17) Uani 0.50 1 d P E 2
H64B H 0.2392 0.1876 -0.1022 0.048 Uiso 0.50 1 calc PR E 2
C65B C 0.2017(5) 0.2682(4) -0.0587(4) 0.0352(15) Uani 0.50 1 d P E 2
C66B C 0.1635(5) 0.3002(4) -0.1172(4) 0.0481(18) Uani 0.50 1 d PD E 2
H66B H 0.1584 0.3465 -0.0962 0.058 Uiso 0.50 1 calc PR E 2
C67B C 0.0717(6) 0.2448(5) -0.1641(5) 0.069(3) Uani 0.50 1 d PD E 2
H67D H 0.0303 0.2402 -0.1387 0.083 Uiso 0.50 1 calc PR E 2
H67E H 0.0740 0.1961 -0.1779 0.083 Uiso 0.50 1 calc PR E 2
H67F H 0.0512 0.2620 -0.2062 0.083 Uiso 0.50 1 calc PR E 2
C68B C 0.2254(14) 0.3206(11) -0.1587(10) 0.078(6) Uani 0.50 1 d PD E 2
H68D H 0.2838 0.3578 -0.1274 0.094 Uiso 0.50 1 calc PR E 2
H68E H 0.2001 0.3411 -0.1967 0.094 Uiso 0.50 1 calc PR E 2
H68F H 0.2322 0.2759 -0.1786 0.094 Uiso 0.50 1 calc PR E 2
C69 C 0.2977(2) 0.1541(2) 0.02232(19) 0.0469(9) Uani 1 1 d . E .
H69 H 0.3025 0.1524 0.0718 0.056 Uiso 1 1 calc R . .
C70 C 0.3881(3) 0.1676(2) 0.0167(2) 0.0514(9) Uani 1 1 d . . .
H70A H 0.4318 0.2156 0.0483 0.062 Uiso 1 1 calc R E .
H70B H 0.3844 0.1683 -0.0318 0.062 Uiso 1 1 calc R . .
H70C H 0.4065 0.1276 0.0298 0.062 Uiso 1 1 calc R . .
C71 C 0.2294(3) 0.0790(3) -0.0261(3) 0.0919(19) Uani 1 1 d . . .
H71A H 0.1728 0.0680 -0.0184 0.110 Uiso 1 1 calc R E .
H71B H 0.2511 0.0399 -0.0158 0.110 Uiso 1 1 calc R . .
H71C H 0.2204 0.0808 -0.0751 0.110 Uiso 1 1 calc R . .
C73 C 0.2779(2) 0.2496(2) 0.46412(18) 0.0430(8) Uani 1 1 d . . .
C74 C 0.2311(3) 0.2300(2) 0.5092(2) 0.0569(11) Uani 1 1 d . . .
H74 H 0.2357 0.2616 0.5502 0.068 Uiso 1 1 calc R . .
C75 C 0.1774(3) 0.1558(2) 0.48236(19) 0.0480(9) Uani 1 1 d . . .
C76 C 0.1151(3) 0.1045(3) 0.5111(2) 0.0684(13) Uani 1 1 d . . .
H76 H 0.0662 0.0643 0.4707 0.082 Uiso 1 1 calc R . .
C77 C 0.0734(5) 0.1462(4) 0.5486(4) 0.116(2) Uani 1 1 d . . .
H77A H 0.0430 0.1698 0.5165 0.139 Uiso 1 1 calc R . .
H77B H 0.1201 0.1845 0.5897 0.139 Uiso 1 1 calc R . .
H77C H 0.0303 0.1110 0.5639 0.139 Uiso 1 1 calc R . .
C78 C 0.1655(4) 0.0677(3) 0.5598(3) 0.0873(17) Uani 1 1 d . . .
H78A H 0.1942 0.0438 0.5349 0.105 Uiso 1 1 calc R . .
H78B H 0.1235 0.0302 0.5740 0.105 Uiso 1 1 calc R . .
H78C H 0.2110 0.1058 0.6016 0.105 Uiso 1 1 calc R . .
C79 C 0.3505(3) 0.3227(2) 0.4715(2) 0.0544(10) Uani 1 1 d . . .
H79 H 0.3531 0.3259 0.4239 0.065 Uiso 1 1 calc R . .
C80 C 0.4402(3) 0.3255(3) 0.5182(3) 0.0680(12) Uani 1 1 d . . .
H80A H 0.4531 0.2854 0.4961 0.082 Uiso 1 1 calc R . .
H80B H 0.4376 0.3190 0.5642 0.082 Uiso 1 1 calc R . .
H80C H 0.4872 0.3737 0.5241 0.082 Uiso 1 1 calc R . .
C81 C 0.3338(4) 0.3887(2) 0.5010(3) 0.0762(14) Uani 1 1 d . . .
H81A H 0.2754 0.3855 0.4717 0.091 Uiso 1 1 calc R . .
H81B H 0.3802 0.4349 0.5016 0.091 Uiso 1 1 calc R . .
H81C H 0.3350 0.3884 0.5490 0.091 Uiso 1 1 calc R . .
C83 C 0.3798(2) 0.0535(2) 0.39562(18) 0.0449(9) Uani 1 1 d . . .
C84 C 0.3472(3) -0.0120(2) 0.4159(2) 0.0605(11) Uani 1 1 d . . .
H84 H 0.3788 -0.0420 0.4314 0.073 Uiso 1 1 calc R . .
C85 C 0.2612(3) -0.0250(2) 0.4093(2) 0.0532(10) Uani 1 1 d . . .
C86 C 0.1914(3) -0.0909(3) 0.4183(3) 0.0740(14) Uani 1 1 d . . .
H86 H 0.1587 -0.0718 0.4442 0.089 Uiso 1 1 calc R . .
C87 C 0.2339(4) -0.1357(4) 0.4610(4) 0.121(3) Uani 1 1 d . . .
H87A H 0.1871 -0.1799 0.4634 0.145 Uiso 1 1 calc R . .
H87B H 0.2713 -0.1048 0.5085 0.145 Uiso 1 1 calc R . .
H87C H 0.2706 -0.1512 0.4384 0.145 Uiso 1 1 calc R . .
C88 C 0.1248(4) -0.1405(3) 0.3472(3) 0.116(2) Uani 1 1 d . . .
H88A H 0.0955 -0.1118 0.3214 0.139 Uiso 1 1 calc R . .
H88B H 0.0800 -0.1829 0.3540 0.139 Uiso 1 1 calc R . .
H88C H 0.1559 -0.1587 0.3204 0.139 Uiso 1 1 calc R . .
C89 C 0.4723(2) 0.0960(2) 0.3973(2) 0.0549(10) Uani 1 1 d . . .
H89 H 0.4679 0.1268 0.3622 0.066 Uiso 1 1 calc R . .
C90 C 0.5296(3) 0.1485(3) 0.4690(3) 0.0677(13) Uani 1 1 d . . .
H90A H 0.5039 0.1846 0.4789 0.081 Uiso 1 1 calc R . .
H90B H 0.5899 0.1751 0.4696 0.081 Uiso 1 1 calc R . .
H90C H 0.5319 0.1199 0.5048 0.081 Uiso 1 1 calc R . .
C91 C 0.5166(3) 0.0447(3) 0.3779(3) 0.0891(18) Uani 1 1 d . . .
H91A H 0.4794 0.0112 0.3313 0.107 Uiso 1 1 calc R . .
H91B H 0.5236 0.0152 0.4127 0.107 Uiso 1 1 calc R . .
H91C H 0.5753 0.0748 0.3773 0.107 Uiso 1 1 calc R . .
C93 C 0.0870(2) 0.02094(18) 0.19138(16) 0.0329(7) Uani 1 1 d . . .
C94 C 0.0051(2) -0.0151(2) 0.19623(18) 0.0459(9) Uani 1 1 d . F .
H94 H -0.0497 -0.0425 0.1584 0.055 Uiso 1 1 calc R . .
C95 C 0.0182(2) -0.0037(2) 0.26655(18) 0.0488(10) Uani 1 1 d . . .
C96A C -0.0459(7) -0.0452(6) 0.2952(6) 0.059(3) Uani 0.50 1 d PD F 1
H96A H -0.0150 -0.0385 0.3464 0.071 Uiso 0.50 1 calc PR F 1
C97A C -0.0980(8) -0.1282(5) 0.2607(7) 0.104(4) Uani 0.50 1 d PD F 1
H97A H -0.0565 -0.1532 0.2646 0.124 Uiso 0.50 1 calc PR F 1
H97B H -0.1314 -0.1351 0.2110 0.124 Uiso 0.50 1 calc PR F 1
H97C H -0.1396 -0.1496 0.2842 0.124 Uiso 0.50 1 calc PR F 1
C98A C -0.1080(10) -0.0061(9) 0.2867(8) 0.111(6) Uani 0.50 1 d PD F 1
H98A H -0.0740 0.0473 0.3083 0.133 Uiso 0.50 1 calc PR F 1
H98B H -0.1509 -0.0263 0.3095 0.133 Uiso 0.50 1 calc PR F 1
H98C H -0.1400 -0.0135 0.2366 0.133 Uiso 0.50 1 calc PR F 1
C96B C -0.0525(6) -0.0113(5) 0.3058(5) 0.036(2) Uani 0.50 1 d PD F 2
H96B H -0.0317 -0.0303 0.3477 0.043 Uiso 0.50 1 calc PR F 2
C97B C -0.1415(5) -0.0718(5) 0.2577(4) 0.052(2) Uani 0.50 1 d PD F 2
H97D H -0.1846 -0.0795 0.2818 0.063 Uiso 0.50 1 calc PR F 2
H97E H -0.1338 -0.1184 0.2458 0.063 Uiso 0.50 1 calc PR F 2
H97F H -0.1635 -0.0566 0.2147 0.063 Uiso 0.50 1 calc PR F 2
C98B C -0.0591(5) 0.0617(4) 0.3334(4) 0.0444(17) Uani 0.50 1 d PD F 2
H98D H -0.1014 0.0521 0.3582 0.053 Uiso 0.50 1 calc PR F 2
H98E H -0.0798 0.0824 0.2939 0.053 Uiso 0.50 1 calc PR F 2
H98F H -0.0004 0.0973 0.3657 0.053 Uiso 0.50 1 calc PR F 2
C99 C 0.1111(2) 0.0274(3) 0.12741(17) 0.0530(11) Uani 1 1 d . . .
H99 H 0.1773 0.0449 0.1421 0.064 Uiso 1 1 calc R . .
C100 C 0.0698(3) -0.0486(4) 0.0758(3) 0.123(3) Uani 1 1 d . . .
H10A H 0.0913 -0.0833 0.0982 0.147 Uiso 1 1 calc R . .
H10B H 0.0866 -0.0439 0.0343 0.147 Uiso 1 1 calc R . .
H10C H 0.0047 -0.0676 0.0616 0.147 Uiso 1 1 calc R . .
C101 C 0.0843(3) 0.0856(4) 0.0961(3) 0.098(2) Uani 1 1 d . . .
H10D H 0.1016 0.1296 0.1337 0.118 Uiso 1 1 calc R . .
H10E H 0.0196 0.0650 0.0716 0.118 Uiso 1 1 calc R . .
H10F H 0.1143 0.0998 0.0629 0.118 Uiso 1 1 calc R . .
B1 B 0.6359(3) 0.2203(2) 0.2132(2) 0.0423(10) Uani 1 1 d . A .
H1 H 0.6868 0.2155 0.2055 0.051 Uiso 1 1 calc R . .
B2 B 0.1643(3) 0.3431(2) 0.0402(2) 0.0390(9) Uani 1 1 d . E .
H2 H 0.1448 0.3678 0.0051 0.047 Uiso 1 1 calc R . .
B3 B 0.1608(2) 0.0509(2) 0.38092(18) 0.0342(8) Uani 1 1 d . . .
H3 H 0.1244 0.0179 0.4010 0.041 Uiso 1 1 calc R F .
H H 0.392(2) 0.3213(19) 0.2170(18) 0.045 Uiso 1 1 d . . .
Si1 Si 0.54828(11) 0.22018(8) 0.70535(9) 0.0749(4) Uani 1 1 d D . .
Si2 Si 0.44660(16) 0.28134(13) 0.78495(10) 0.1130(7) Uani 1 1 d D . .
O1S O 0.5222(3) 0.2738(2) 0.7535(2) 0.0947(11) Uani 1 1 d D . .
C11S C 0.4468(4) 0.1527(3) 0.6340(3) 0.105(2) Uani 1 1 d D . .
H11A H 0.4176 0.1795 0.6053 0.126 Uiso 1 1 calc R . .
H11B H 0.4060 0.1223 0.6542 0.126 Uiso 1 1 calc R . .
H11C H 0.4628 0.1203 0.6047 0.126 Uiso 1 1 calc R . .
C12S C 0.6248(4) 0.2792(4) 0.6687(3) 0.108(2) Uani 1 1 d D . .
H12A H 0.5945 0.3047 0.6390 0.129 Uiso 1 1 calc R . .
H12B H 0.6435 0.2481 0.6405 0.129 Uiso 1 1 calc R . .
H12C H 0.6772 0.3162 0.7070 0.129 Uiso 1 1 calc R . .
C13S C 0.6057(5) 0.1718(4) 0.7601(5) 0.147(3) Uani 1 1 d D . .
H13A H 0.5654 0.1402 0.7799 0.176 Uiso 1 1 calc R . .
H13B H 0.6585 0.2086 0.7983 0.176 Uiso 1 1 calc R . .
H13C H 0.6238 0.1408 0.7313 0.176 Uiso 1 1 calc R . .
C14S C 0.3661(5) 0.3035(4) 0.7211(3) 0.117(2) Uani 1 1 d D . .
H14A H 0.3966 0.3509 0.7113 0.141 Uiso 1 1 calc R . .
H14B H 0.3208 0.3076 0.7399 0.141 Uiso 1 1 calc R . .
H14C H 0.3375 0.2639 0.6776 0.141 Uiso 1 1 calc R . .
C15S C 0.5045(7) 0.3548(6) 0.8661(4) 0.214(6) Uani 1 1 d D . .
H15A H 0.5339 0.4022 0.8558 0.257 Uiso 1 1 calc R . .
H15B H 0.5491 0.3424 0.8988 0.257 Uiso 1 1 calc R . .
H15C H 0.4614 0.3594 0.8875 0.257 Uiso 1 1 calc R . .
C16S C 0.3926(8) 0.1941(7) 0.8068(7) 0.251(8) Uani 1 1 d D . .
H16C H 0.4374 0.1836 0.8413 0.301 Uiso 1 1 calc R . .
H16D H 0.3632 0.1533 0.7642 0.301 Uiso 1 1 calc R . .
H16E H 0.3482 0.1988 0.8265 0.301 Uiso 1 1 calc R . .
Si3 Si 0.8647(2) 0.5466(2) 0.36065(19) 0.0972(9) Uani 0.60 1 d PD G 1
Si4 Si 1.0211(2) 0.5665(2) 0.3070(3) 0.1131(12) Uani 0.60 1 d PD G 1
O2S O 0.9410(11) 0.5473(11) 0.3351(10) 0.191(2) Uiso 0.60 1 d PD G 1
C21S C 0.8858(12) 0.5292(10) 0.4461(7) 0.191(2) Uiso 0.60 1 d PD G 1
H21D H 0.9415 0.5687 0.4790 0.229 Uiso 0.60 1 calc PR G 1
H21E H 0.8911 0.4810 0.4443 0.229 Uiso 0.60 1 calc PR G 1
H21F H 0.8366 0.5285 0.4618 0.229 Uiso 0.60 1 calc PR G 1
C22S C 0.8487(13) 0.6345(8) 0.3613(9) 0.191(2) Uiso 0.60 1 d PD G 1
H22A H 0.9028 0.6758 0.3941 0.229 Uiso 0.60 1 calc PR G 1
H22B H 0.7983 0.6317 0.3762 0.229 Uiso 0.60 1 calc PR G 1
H22C H 0.8367 0.6430 0.3141 0.229 Uiso 0.60 1 calc PR G 1
C23S C 0.7594(9) 0.4703(9) 0.2957(9) 0.191(2) Uiso 0.60 1 d PD G 1
H23A H 0.7649 0.4222 0.2948 0.229 Uiso 0.60 1 calc PR G 1
H23B H 0.7497 0.4798 0.2489 0.229 Uiso 0.60 1 calc PR G 1
H23C H 0.7088 0.4692 0.3097 0.229 Uiso 0.60 1 calc PR G 1
C24S C 0.9918(12) 0.5909(10) 0.2236(8) 0.191(2) Uiso 0.60 1 d PD G 1
H24A H 0.9457 0.5470 0.1875 0.229 Uiso 0.60 1 calc PR G 1
H24B H 1.0447 0.6086 0.2104 0.229 Uiso 0.60 1 calc PR G 1
H24C H 0.9693 0.6304 0.2278 0.229 Uiso 0.60 1 calc PR G 1
C25S C 1.0672(12) 0.5000(9) 0.3088(10) 0.191(2) Uiso 0.60 1 d PD G 1
H25A H 1.0232 0.4528 0.2759 0.229 Uiso 0.60 1 calc PR G 1
H25B H 1.0848 0.4925 0.3564 0.229 Uiso 0.60 1 calc PR G 1
H25C H 1.1197 0.5171 0.2951 0.229 Uiso 0.60 1 calc PR G 1
C26S C 1.1072(10) 0.6532(8) 0.3751(8) 0.191(2) Uiso 0.60 1 d PD G 1
H26D H 1.1245 0.6413 0.4207 0.229 Uiso 0.60 1 calc PR G 1
H26E H 1.0824 0.6911 0.3783 0.229 Uiso 0.60 1 calc PR G 1
H26F H 1.1597 0.6722 0.3616 0.229 Uiso 0.60 1 calc PR G 1
Si5 Si 0.9255(8) 0.5682(6) 0.3570(5) 0.207(7) Uani 0.40 1 d PD H 2
Si6 Si 1.0046(6) 0.5431(5) 0.2455(5) 0.160(3) Uani 0.40 1 d PD H 2
O3S O 0.9463(12) 0.5532(10) 0.2927(9) 0.191(2) Uiso 0.40 1 d PD H 2
C31S C 0.9785(16) 0.5499(14) 0.4349(10) 0.191(2) Uiso 0.40 1 d PD H 2
H31G H 1.0430 0.5780 0.4500 0.229 Uiso 0.40 1 calc PR H 2
H31H H 0.9657 0.4964 0.4273 0.229 Uiso 0.40 1 calc PR H 2
H31I H 0.9568 0.5649 0.4713 0.229 Uiso 0.40 1 calc PR H 2
C32S C 0.9303(18) 0.6655(10) 0.3734(13) 0.191(2) Uiso 0.40 1 d PD H 2
H32A H 0.9921 0.7010 0.3868 0.229 Uiso 0.40 1 calc PR H 2
H32B H 0.9081 0.6738 0.4114 0.229 Uiso 0.40 1 calc PR H 2
H32C H 0.8934 0.6726 0.3305 0.229 Uiso 0.40 1 calc PR H 2
C33S C 0.7976(12) 0.5140(14) 0.3288(15) 0.191(2) Uiso 0.40 1 d PD H 2
H33A H 0.7833 0.4603 0.3180 0.229 Uiso 0.40 1 calc PR H 2
H33B H 0.7671 0.5272 0.2870 0.229 Uiso 0.40 1 calc PR H 2
H33C H 0.7779 0.5272 0.3671 0.229 Uiso 0.40 1 calc PR H 2
C34S C 0.9423(16) 0.5408(14) 0.1580(9) 0.191(2) Uiso 0.40 1 d PD H 2
H34D H 0.8877 0.4954 0.1392 0.229 Uiso 0.40 1 calc PR H 2
H34E H 0.9783 0.5413 0.1283 0.229 Uiso 0.40 1 calc PR H 2
H34F H 0.9270 0.5846 0.1585 0.229 Uiso 0.40 1 calc PR H 2
C35S C 1.0397(17) 0.4714(12) 0.2586(14) 0.191(2) Uiso 0.40 1 d PD H 2
H35A H 0.9878 0.4239 0.2425 0.229 Uiso 0.40 1 calc PR H 2
H35D H 1.0724 0.4797 0.3087 0.229 Uiso 0.40 1 calc PR H 2
H35B H 1.0787 0.4698 0.2321 0.229 Uiso 0.40 1 calc PR H 2
C36S C 1.1064(13) 0.6354(11) 0.2802(13) 0.191(2) Uiso 0.40 1 d PD H 2
H36D H 1.1410 0.6398 0.3290 0.229 Uiso 0.40 1 calc PR H 2
H36E H 1.0869 0.6768 0.2781 0.229 Uiso 0.40 1 calc PR H 2
H36F H 1.1435 0.6369 0.2514 0.229 Uiso 0.40 1 calc PR H 2

loop_
_atom_site_aniso_label
_atom_site_aniso_U_11
_atom_site_aniso_U_22
_atom_site_aniso_U_33
_atom_site_aniso_U_23
_atom_site_aniso_U_13
_atom_site_aniso_U_12
Y1 0.02815(16) 0.03380(16) 0.03187(16) 0.00882(12) 0.01533(13) 0.01601(13)
Y2 0.03241(16) 0.03769(17) 0.02632(16) 0.01069(12) 0.01367(13) 0.01986(13)
Y3 0.02778(16) 0.03801(17) 0.02351(15) 0.00889(12) 0.01157(12) 0.01402(13)
O1 0.0351(12) 0.0445(13) 0.0283(11) 0.0074(10) 0.0154(10) 0.0211(10)
O2 0.0316(11) 0.0346(11) 0.0247(11) 0.0070(9) 0.0126(9) 0.0170(9)
O3 0.0289(12) 0.0627(16) 0.0307(12) 0.0114(11) 0.0102(10) 0.0144(11)
N11 0.0283(15) 0.0432(16) 0.0519(18) 0.0045(14) 0.0174(13) 0.0158(13)
N12 0.0300(14) 0.0426(16) 0.0452(17) 0.0044(13) 0.0178(13) 0.0150(13)
N21 0.0362(16) 0.0536(18) 0.0490(18) 0.0079(15) 0.0263(14) 0.0163(14)
N22 0.0513(18) 0.0354(15) 0.068(2) 0.0183(15) 0.0406(17) 0.0194(14)
N31 0.0333(16) 0.0349(15) 0.083(2) -0.0057(15) 0.0255(16) 0.0163(13)
N32 0.0280(13) 0.0317(14) 0.0361(15) 0.0065(11) 0.0123(11) 0.0143(11)
N41 0.061(2) 0.0359(16) 0.0445(18) 0.0207(14) -0.0005(16) 0.0046(15)
N42 0.0369(15) 0.0380(15) 0.0364(15) 0.0105(13) 0.0123(13) 0.0145(13)
N51 0.0346(15) 0.0319(14) 0.0378(15) 0.0131(12) 0.0100(12) 0.0165(12)
N52 0.0336(15) 0.0435(16) 0.0346(15) 0.0130(12) 0.0156(12) 0.0164(13)
N61 0.070(2) 0.122(3) 0.0443(19) 0.051(2) 0.0370(18) 0.071(2)
N62 0.0372(15) 0.0551(18) 0.0297(15) 0.0127(13) 0.0138(12) 0.0213(14)
N71 0.0364(15) 0.0433(15) 0.0274(14) 0.0099(12) 0.0163(12) 0.0111(12)
N72 0.0353(15) 0.0379(15) 0.0277(14) 0.0074(12) 0.0147(12) 0.0113(12)
N81 0.0404(16) 0.0390(15) 0.0282(14) 0.0125(12) 0.0065(12) 0.0156(13)
N82 0.0344(15) 0.0461(16) 0.0276(14) 0.0090(12) 0.0091(12) 0.0190(13)
N91 0.0279(13) 0.0381(14) 0.0273(14) 0.0104(11) 0.0089(11) 0.0078(11)
N92 0.0330(14) 0.0404(15) 0.0237(13) 0.0092(11) 0.0119(11) 0.0161(12)
C1 0.049(2) 0.063(2) 0.040(2) 0.0060(17) 0.0192(17) 0.0326(19)
C2 0.057(3) 0.151(5) 0.050(3) 0.040(3) 0.031(2) 0.065(3)
C3 0.108(5) 0.231(9) 0.104(5) 0.080(5) 0.069(4) 0.117(6)
C13 0.0378(19) 0.051(2) 0.045(2) 0.0036(17) 0.0133(17) 0.0153(17)
C14 0.042(2) 0.096(4) 0.056(3) -0.001(2) 0.007(2) 0.031(2)
C15 0.039(2) 0.077(3) 0.062(3) 0.004(2) 0.0151(19) 0.029(2)
C16A 0.035(3) 0.121(8) 0.064(5) -0.005(4) 0.009(3) 0.047(4)
C17A 0.103(7) 0.102(7) 0.259(15) -0.018(8) 0.136(9) 0.009(6)
C18A 0.130(9) 0.324(19) 0.164(11) 0.095(12) 0.066(8) 0.174(12)
C19 0.042(2) 0.061(2) 0.044(2) -0.0027(18) 0.0168(17) 0.0148(19)
C20 0.088(4) 0.067(3) 0.083(3) -0.002(3) 0.042(3) 0.036(3)
C21 0.055(3) 0.107(4) 0.052(3) -0.017(3) 0.014(2) 0.016(3)
C23 0.070(3) 0.039(2) 0.074(3) 0.024(2) 0.045(2) 0.0186(19)
C24 0.063(3) 0.089(3) 0.076(3) 0.042(3) 0.048(3) 0.024(3)
C25 0.061(3) 0.122(4) 0.065(3) 0.036(3) 0.045(2) 0.043(3)
C29A 0.055(7) 0.047(7) 0.078(8) 0.026(6) 0.035(6) 0.019(6)
C30A 0.111(13) 0.068(9) 0.110(12) 0.003(8) -0.009(9) 0.056(9)
C31A 0.137(13) 0.055(7) 0.106(11) -0.007(7) 0.027(11) 0.035(9)
C29B 0.052(7) 0.054(7) 0.094(10) 0.048(7) 0.045(7) 0.031(6)
C30B 0.064(8) 0.073(9) 0.131(14) 0.052(9) -0.004(8) 0.023(7)
C31B 0.132(13) 0.075(10) 0.113(12) 0.022(8) 0.060(11) 0.061(10)
C33 0.0370(18) 0.0337(17) 0.048(2) 0.0046(15) 0.0137(16) 0.0190(15)
C39 0.0324(17) 0.0379(18) 0.0386(19) 0.0071(15) 0.0135(15) 0.0123(14)
C40 0.077(3) 0.080(3) 0.070(3) 0.043(2) 0.047(2) 0.055(3)
C41 0.042(2) 0.090(4) 0.086(4) -0.042(3) 0.018(2) 0.005(2)
C43 0.058(2) 0.0339(19) 0.052(2) 0.0102(17) 0.0038(19) 0.0095(18)
C44A 0.125(11) 0.039(5) 0.049(6) 0.004(4) 0.014(6) 0.039(6)
C45A 0.115(9) 0.040(4) 0.045(5) 0.012(4) 0.027(5) 0.047(5)
C46A 0.221(17) 0.082(8) 0.062(7) 0.017(6) 0.018(9) 0.117(11)
C47A 0.26(2) 0.24(2) 0.097(11) 0.012(12) -0.016(14) 0.22(2)
C48A 0.38(3) 0.085(10) 0.121(13) 0.026(9) 0.030(17) 0.157(18)
C44B 0.043(5) 0.026(4) 0.048(5) 0.008(3) 0.012(4) 0.007(3)
C45B 0.032(4) 0.031(4) 0.048(4) 0.016(3) 0.016(3) 0.014(3)
C46B 0.040(4) 0.033(4) 0.060(5) 0.024(3) 0.012(4) 0.010(3)
C47B 0.046(4) 0.053(5) 0.059(5) 0.029(4) 0.016(4) 0.017(4)
C48B 0.059(5) 0.045(5) 0.089(7) 0.038(5) 0.029(5) 0.034(4)
C49 0.069(3) 0.040(2) 0.042(2) 0.0022(17) 0.007(2) 0.0224(19)
C50 0.082(4) 0.082(4) 0.087(4) -0.007(3) -0.007(3) 0.017(3)
C51 0.175(6) 0.066(3) 0.098(4) 0.027(3) 0.081(4) 0.063(4)
C53 0.0309(17) 0.0312(16) 0.047(2) 0.0075(15) 0.0153(15) 0.0131(14)
C54 0.033(2) 0.074(3) 0.101(4) 0.055(3) 0.013(2) 0.020(2)
C55 0.037(2) 0.082(3) 0.091(3) 0.061(3) 0.004(2) 0.015(2)
C56A 0.059(5) 0.051(5) 0.043(4) 0.021(4) 0.004(4) 0.025(4)
C57A 0.064(8) 0.079(10) 0.058(11) 0.020(7) -0.002(6) 0.036(6)
C58A 0.076(6) 0.053(5) 0.034(4) 0.013(4) 0.011(4) 0.008(4)
C56B 0.028(3) 0.052(4) 0.049(4) 0.023(4) 0.009(3) 0.022(3)
C57B 0.058(7) 0.074(10) 0.041(8) 0.018(6) 0.005(5) 0.037(6)
C58B 0.045(4) 0.047(4) 0.082(6) 0.029(4) 0.016(4) 0.022(4)
C59 0.0376(19) 0.062(2) 0.044(2) 0.0095(18) 0.0217(17) 0.0152(18)
C60 0.041(2) 0.072(3) 0.073(3) 0.033(2) 0.025(2) 0.008(2)
C61 0.050(3) 0.126(5) 0.071(3) -0.014(3) 0.026(2) 0.033(3)
C63 0.057(2) 0.104(3) 0.0283(19) 0.019(2) 0.0208(18) 0.050(2)
C64A 0.051(5) 0.047(5) 0.033(4) 0.017(4) 0.025(4) 0.020(4)
C65A 0.045(4) 0.039(4) 0.037(4) 0.019(3) 0.017(3) 0.017(4)
C66A 0.062(5) 0.051(4) 0.047(4) 0.030(4) 0.028(4) 0.025(4)
C67A 0.106(11) 0.093(13) 0.070(8) 0.055(8) 0.058(8) 0.053(10)
C68A 0.086(7) 0.051(5) 0.073(6) 0.036(5) 0.019(5) 0.015(5)
C64B 0.053(5) 0.039(4) 0.031(4) 0.007(3) 0.017(4) 0.019(4)
C65B 0.038(4) 0.037(4) 0.032(4) 0.015(3) 0.015(3) 0.012(3)
C66B 0.059(5) 0.063(5) 0.035(4) 0.021(4) 0.018(4) 0.034(4)
C67B 0.073(6) 0.076(6) 0.047(5) 0.009(4) -0.004(4) 0.041(5)
C68B 0.094(10) 0.110(14) 0.059(8) 0.064(9) 0.038(7) 0.048(11)
C69 0.049(2) 0.062(2) 0.0307(18) 0.0006(17) 0.0179(16) 0.0232(19)
C70 0.049(2) 0.051(2) 0.052(2) 0.0051(18) 0.0147(19) 0.0235(19)
C71 0.062(3) 0.098(4) 0.082(4) -0.032(3) 0.043(3) -0.004(3)
C73 0.051(2) 0.048(2) 0.0288(18) 0.0049(15) 0.0154(16) 0.0188(17)
C74 0.080(3) 0.059(3) 0.038(2) 0.0054(18) 0.033(2) 0.026(2)
C75 0.057(2) 0.057(2) 0.038(2) 0.0134(17) 0.0283(18) 0.0215(19)
C76 0.082(3) 0.079(3) 0.062(3) 0.027(2) 0.053(3) 0.027(3)
C77 0.151(6) 0.119(5) 0.146(6) 0.055(4) 0.130(5) 0.060(4)
C78 0.118(5) 0.095(4) 0.061(3) 0.040(3) 0.051(3) 0.033(3)
C79 0.069(3) 0.043(2) 0.039(2) 0.0014(17) 0.020(2) 0.0105(19)
C80 0.054(3) 0.057(3) 0.076(3) -0.004(2) 0.020(2) 0.012(2)
C81 0.090(4) 0.048(2) 0.067(3) -0.003(2) 0.007(3) 0.022(2)
C83 0.047(2) 0.054(2) 0.0331(19) 0.0077(16) 0.0039(16) 0.0282(18)
C84 0.061(3) 0.060(3) 0.063(3) 0.025(2) 0.006(2) 0.036(2)
C85 0.064(3) 0.048(2) 0.044(2) 0.0195(18) 0.0058(19) 0.026(2)
C86 0.076(3) 0.060(3) 0.080(3) 0.041(3) 0.015(3) 0.022(2)
C87 0.104(5) 0.103(5) 0.157(6) 0.098(5) 0.027(4) 0.035(4)
C88 0.118(5) 0.055(3) 0.116(5) 0.028(3) -0.002(4) -0.004(3)
C89 0.040(2) 0.070(3) 0.056(2) 0.013(2) 0.0079(18) 0.031(2)
C90 0.053(3) 0.061(3) 0.078(3) 0.001(2) 0.007(2) 0.028(2)
C91 0.057(3) 0.110(4) 0.085(4) -0.021(3) 0.002(3) 0.051(3)
C93 0.0341(17) 0.0406(18) 0.0239(16) 0.0058(13) 0.0071(13) 0.0180(14)
C94 0.0349(19) 0.053(2) 0.0323(19) 0.0130(16) 0.0012(15) 0.0049(16)
C95 0.0330(19) 0.063(2) 0.0349(19) 0.0219(18) 0.0063(15) 0.0013(17)
C96A 0.034(5) 0.095(9) 0.043(6) 0.027(7) 0.014(4) 0.014(6)
C97A 0.097(9) 0.074(7) 0.113(10) 0.024(7) 0.056(8) -0.016(6)
C98A 0.091(10) 0.194(18) 0.128(13) 0.100(14) 0.094(10) 0.083(12)
C96B 0.028(4) 0.053(6) 0.037(5) 0.022(4) 0.017(3) 0.019(4)
C97B 0.038(4) 0.061(5) 0.046(5) 0.011(4) 0.017(4) 0.004(4)
C98B 0.044(4) 0.048(4) 0.049(4) 0.011(4) 0.029(4) 0.018(4)
C99 0.0355(19) 0.104(3) 0.0236(17) 0.0058(19) 0.0103(15) 0.036(2)
C100 0.047(3) 0.203(7) 0.062(3) -0.075(4) 0.003(2) 0.033(4)
C101 0.065(3) 0.224(7) 0.074(3) 0.106(4) 0.051(3) 0.092(4)
B1 0.0287(19) 0.042(2) 0.057(3) -0.0019(19) 0.0208(19) 0.0144(17)
B2 0.041(2) 0.047(2) 0.035(2) 0.0225(18) 0.0133(17) 0.0199(18)
B3 0.035(2) 0.039(2) 0.0250(18) 0.0129(15) 0.0104(15) 0.0086(16)
Si1 0.0888(10) 0.0590(8) 0.0930(10) 0.0207(7) 0.0434(9) 0.0381(7)
Si2 0.168(2) 0.1463(17) 0.0909(12) 0.0484(12) 0.0809(13) 0.1049(16)
O1S 0.117(3) 0.085(2) 0.099(3) 0.011(2) 0.058(2) 0.047(2)
C11S 0.111(5) 0.088(4) 0.117(5) 0.009(4) 0.049(4) 0.037(4)
C12S 0.105(5) 0.106(5) 0.106(5) 0.021(4) 0.052(4) 0.024(4)
C13S 0.135(6) 0.114(6) 0.205(9) 0.076(6) 0.041(6) 0.070(5)
C14S 0.127(6) 0.155(7) 0.094(5) 0.028(4) 0.052(4) 0.074(5)
C15S 0.309(14) 0.335(15) 0.067(5) 0.004(6) 0.021(6) 0.263(13)
C16S 0.336(16) 0.315(16) 0.363(18) 0.260(15) 0.294(16) 0.233(14)
Si3 0.084(2) 0.091(2) 0.118(3) 0.0231(19) 0.029(2) 0.0429(18)
Si4 0.0575(17) 0.100(2) 0.177(4) 0.040(3) 0.039(2) 0.0260(16)
Si5 0.169(9) 0.189(10) 0.177(10) 0.122(9) 0.007(7) -0.015(7)
Si6 0.171(7) 0.184(8) 0.163(7) 0.101(6) 0.061(6) 0.094(6)

loop_
_atom_type_symbol
_atom_type_description
_atom_type_scat_dispersion_real
_atom_type_scat_dispersion_imag
_atom_type_scat_source
C C 0.0033 0.0016 'International Tables Vol C Tables 4.2.6.8 and 6.1.1.4'
H H 0.0000 0.0000 'International Tables Vol C Tables 4.2.6.8 and 6.1.1.4'
B B 0.0013 0.0007 'International Tables Vol C Tables 4.2.6.8 and 6.1.1.4'
N N 0.0061 0.0033 'International Tables Vol C Tables 4.2.6.8 and 6.1.1.4'
O O 0.0106 0.0060 'International Tables Vol C Tables 4.2.6.8 and 6.1.1.4'
Si Si 0.0817 0.0704 'International Tables Vol C Tables 4.2.6.8 and 6.1.1.4'
Y Y -2.7962 3.5667 'International Tables Vol C Tables 4.2.6.8 and 6.1.1.4'

loop_
_geom_angle_atom_site_label_1
_geom_angle_atom_site_label_2
_geom_angle_atom_site_label_3
_geom_angle
_geom_angle_site_symmetry_1
_geom_angle_site_symmetry_3
_geom_angle_publ_flag
O3 Y1 H 97.9(9) . . ?
O3 Y1 O2 79.56(8) . . ?
H Y1 O2 72.9(9) . . ?
O3 Y1 N12 83.43(9) . . ?
H Y1 N12 120.8(9) . . ?
O2 Y1 N12 159.70(8) . . ?
O3 Y1 N32 112.88(9) . . ?
H Y1 N32 144.5(9) . . ?
O2 Y1 N32 95.19(8) . . ?
N12 Y1 N32 81.26(8) . . ?
O3 Y1 N22 149.62(10) . . ?
H Y1 N22 82.2(9) . . ?
O2 Y1 N22 128.38(9) . . ?
N12 Y1 N22 70.91(10) . . ?
N32 Y1 N22 79.72(9) . . ?
O2 Y2 H 74.6(9) . . ?
O2 Y2 O1 79.40(8) . . ?
H Y2 O1 98.3(9) . . ?
O2 Y2 N42 150.59(9) . . ?
H Y2 N42 76.1(9) . . ?
O1 Y2 N42 102.12(9) . . ?
O2 Y2 N62 102.68(9) . . ?
H Y2 N62 94.5(9) . . ?
O1 Y2 N62 167.09(9) . . ?
N42 Y2 N62 82.41(9) . . ?
O2 Y2 N52 137.03(8) . . ?
H Y2 N52 148.2(9) . . ?
O1 Y2 N52 92.01(8) . . ?
N42 Y2 N52 72.36(9) . . ?
N62 Y2 N52 77.73(8) . . ?
O3 Y3 O2 78.85(8) . . ?
O3 Y3 O1 108.44(9) . . ?
O2 Y3 O1 74.76(7) . . ?
O3 Y3 N72 107.49(9) . . ?
O2 Y3 N72 160.17(8) . . ?
O1 Y3 N72 85.42(8) . . ?
O3 Y3 N92 153.01(9) . . ?
O2 Y3 N92 93.68(8) . . ?
O1 Y3 N92 94.20(8) . . ?
N72 Y3 N92 88.33(8) . . ?
O3 Y3 N82 90.72(9) . . ?
O2 Y3 N82 129.91(8) . . ?
O1 Y3 N82 152.35(8) . . ?
N72 Y3 N82 69.55(9) . . ?
N92 Y3 N82 74.14(8) . . ?
C1 O1 Y2 126.3(2) . . ?
C1 O1 Y3 132.9(2) . . ?
Y2 O1 Y3 100.52(8) . . ?
Y2 O2 Y1 107.23(9) . . ?
Y2 O2 Y3 104.81(8) . . ?
Y1 O2 Y3 94.35(7) . . ?
Y3 O3 Y1 107.17(10) . . ?
C15 N11 N12 109.0(3) . . ?
C15 N11 B1 129.6(3) . . ?
N12 N11 B1 121.4(3) . . ?
C13 N12 N11 106.9(3) . . ?
C13 N12 Y1 133.1(2) . . ?
N11 N12 Y1 119.7(2) . . ?
C25 N21 N22 108.4(3) . . ?
C25 N21 B1 127.8(3) . . ?
N22 N21 B1 123.4(3) . . ?
C23 N22 N21 106.8(3) . . ?
C23 N22 Y1 136.2(3) . . ?
N21 N22 Y1 114.9(2) . . ?
C35C N31 N32 109.9(6) . . ?
N32 N31 C35B 108.7(6) . . ?
N32 N31 C35A 106.0(6) . . ?
C35C N31 B1 127.2(6) . . ?
N32 N31 B1 122.8(3) . . ?
C35B N31 B1 122.5(6) . . ?
C35A N31 B1 129.4(6) . . ?
C33 N32 N31 106.5(2) . . ?
C33 N32 Y1 135.3(2) . . ?
N31 N32 Y1 117.63(18) . . ?
C45B N41 N42 109.8(4) . . ?
N42 N41 C45A 104.8(4) . . ?
C45B N41 B2 124.9(4) . . ?
N42 N41 B2 123.4(3) . . ?
C45A N41 B2 126.2(5) . . ?
C43 N42 N41 108.4(3) . . ?
C43 N42 Y2 132.2(2) . . ?
N41 N42 Y2 119.2(2) . . ?
C55 N51 N52 109.2(3) . . ?
C55 N51 B2 127.2(3) . . ?
N52 N51 B2 123.1(3) . . ?
C53 N52 N51 106.0(3) . . ?
C53 N52 Y2 139.2(2) . . ?
N51 N52 Y2 112.23(18) . . ?
C65A N61 N62 115.3(4) . . ?
N62 N61 C65B 101.0(4) . . ?
C65A N61 B2 122.1(4) . . ?
N62 N61 B2 122.0(3) . . ?
C65B N61 B2 129.7(4) . . ?
C63 N62 N61 107.0(3) . . ?
C63 N62 Y2 134.0(2) . . ?
N61 N62 Y2 118.6(2) . . ?
C75 N71 N72 109.3(3) . . ?
C75 N71 B3 128.4(3) . . ?
N72 N71 B3 121.3(2) . . ?
C73 N72 N71 107.1(3) . . ?
C73 N72 Y3 134.6(2) . . ?
N71 N72 Y3 118.26(18) . . ?
C85 N81 N82 109.2(3) . . ?
C85 N81 B3 129.1(3) . . ?
N82 N81 B3 121.3(3) . . ?
C83 N82 N81 106.8(3) . . ?
C83 N82 Y3 135.0(2) . . ?
N81 N82 Y3 116.08(18) . . ?
C95 N91 N92 109.6(3) . . ?
C95 N91 B3 129.3(3) . . ?
N92 N91 B3 119.3(2) . . ?
C93 N92 N91 106.4(2) . . ?
C93 N92 Y3 133.6(2) . . ?
N91 N92 Y3 113.57(18) . . ?
O1 C1 C2 113.0(3) . . ?
C3 C2 C1 124.3(6) . . ?
N12 C13 C14 109.3(3) . . ?
N12 C13 C19 121.8(3) . . ?
C14 C13 C19 128.9(4) . . ?
C15 C14 C13 106.8(4) . . ?
N11 C15 C14 107.9(3) . . ?
N11 C15 C16B 118.9(17) . . ?
C14 C15 C16B 133.2(17) . . ?
N11 C15 C16A 125.1(5) . . ?
C14 C15 C16A 127.1(5) . . ?
C17A C16A C15 110.1(6) . . ?
C17A C16A C18A 105.5(8) . . ?
C15 C16A C18A 110.2(7) . . ?
C15 C16B C17B 110(4) . . ?
C15 C16B C18B 111(3) . . ?
C17B C16B C18B 107.0(19) . . ?
C13 C19 C20 110.9(3) . . ?
C13 C19 C21 111.2(3) . . ?
C20 C19 C21 111.1(4) . . ?
N22 C23 C24 110.0(4) . . ?
N22 C23 C29A 123.1(6) . . ?
C24 C23 C29A 123.3(6) . . ?
N22 C23 C29B 122.3(5) . . ?
C24 C23 C29B 126.8(5) . . ?
C25 C24 C23 105.6(4) . . ?
N21 C25 C24 109.2(4) . . ?
N21 C25 C26A 124.6(8) . . ?
C24 C25 C26A 125.6(8) . . ?
N21 C25 C26B 126.1(7) . . ?
C24 C25 C26B 119.9(8) . . ?
N21 C25 C26C 116.1(7) . . ?
C24 C25 C26C 133.3(7) . . ?
C28A C26A C25 112.2(14) . . ?
C28A C26A C27A 120.4(15) . . ?
C25 C26A C27A 109.1(14) . . ?
C25 C26B C27B 115(2) . . ?
C25 C26B C28B 110.1(13) . . ?
C27B C26B C28B 111.5(17) . . ?
C28C C26C C27C 98.3(13) . . ?
C28C C26C C25 107.8(17) . . ?
C27C C26C C25 94.0(13) . . ?
C23 C29A C31A 118.0(9) . . ?
C23 C29A C30A 107.0(10) . . ?
C31A C29A C30A 109.8(10) . . ?
C31B C29B C30B 112.9(10) . . ?
C31B C29B C23 105.1(9) . . ?
C30B C29B C23 116.6(10) . . ?
N32 C33 C34A 110.4(7) . . ?
N32 C33 C34C 110.7(6) . . ?
N32 C33 C34B 107.0(6) . . ?
N32 C33 C39 123.5(3) . . ?
C34A C33 C39 122.4(7) . . ?
C34C C33 C39 125.7(6) . . ?
C34B C33 C39 126.8(6) . . ?
C35A C34A C33 105.2(12) . . ?
C34A C35A N31 107.5(11) . . ?
C34A C35A C36A 129.0(12) . . ?
N31 C35A C36A 122.6(10) . . ?
C37A C36A C35A 115.2(10) . . ?
C37A C36A C38A 103.1(10) . . ?
C35A C36A C38A 105.9(11) . . ?
C35B C34B C33 107.4(10) . . ?
C34B C35B N31 106.3(11) . . ?
C34B C35B C36B 129.5(13) . . ?
N31 C35B C36B 123.1(12) . . ?
C38B C36B C37B 107.0(16) . . ?
C38B C36B C35B 107.3(18) . . ?
C37B C36B C35B 108.9(18) . . ?
C35C C34C C33 104.9(10) . . ?
N31 C35C C34C 107.9(10) . . ?
N31 C35C C36C 124.3(10) . . ?
C34C C35C C36C 127.7(11) . . ?
C37C C36C C35C 118.4(10) . . ?
C37C C36C C38C 102.7(11) . . ?
C35C C36C C38C 100.6(14) . . ?
C33 C39 C40 111.5(3) . . ?
C33 C39 C41 109.3(3) . . ?
C40 C39 C41 110.2(4) . . ?
N42 C43 C44B 103.9(5) . . ?
N42 C43 C49 124.5(3) . . ?
C44B C43 C49 129.3(5) . . ?
N42 C43 C44A 111.4(5) . . ?
C49 C43 C44A 120.3(5) . . ?
C45A C44A C43 102.4(7) . . ?
C44A C45A N41 108.7(7) . . ?
C44A C45A C46A 128.0(8) . . ?
N41 C45A C46A 123.3(7) . . ?
C47A C46A C45A 109.3(10) . . ?
C47A C46A C48A 111.8(12) . . ?
C45A C46A C48A 110.7(10) . . ?
C45B C44B C43 109.0(6) . . ?
N41 C45B C44B 105.3(6) . . ?
N41 C45B C46B 125.3(6) . . ?
C44B C45B C46B 129.0(7) . . ?
C45B C46B C47B 112.4(6) . . ?
C45B C46B C48B 108.8(7) . . ?
C47B C46B C48B 111.8(6) . . ?
C43 C49 C50 111.5(4) . . ?
C43 C49 C51 111.2(4) . . ?
C50 C49 C51 109.4(4) . . ?
N52 C53 C54 110.1(3) . . ?
N52 C53 C59 123.9(3) . . ?
C54 C53 C59 125.7(3) . . ?
C53 C54 C55 106.7(3) . . ?
N51 C55 C54 108.0(3) . . ?
N51 C55 C56B 122.9(4) . . ?
C54 C55 C56B 123.1(4) . . ?
N51 C55 C56A 117.5(4) . . ?
C54 C55 C56A 129.3(5) . . ?
C57A C56A C58A 108.9(8) . . ?
C57A C56A C55 108.1(10) . . ?
C58A C56A C55 120.4(6) . . ?
C57B C56B C55 107.8(10) . . ?
C57B C56B C58B 109.4(8) . . ?
C55 C56B C58B 119.6(6) . . ?
C53 C59 C60 112.1(3) . . ?
C53 C59 C61 109.2(4) . . ?
C60 C59 C61 108.5(3) . . ?
C64B C63 N62 114.4(4) . . ?
C64B C63 C69 118.6(5) . . ?
N62 C63 C69 123.5(3) . . ?
N62 C63 C64A 102.4(4) . . ?
C69 C63 C64A 132.8(4) . . ?
C65A C64A C63 110.9(6) . . ?
N61 C65A C64A 101.5(6) . . ?
N61 C65A C66A 127.9(6) . . ?
C64A C65A C66A 129.9(6) . . ?
C65A C66A C67A 112.1(10) . . ?
C65A C66A C68A 111.8(7) . . ?
C67A C66A C68A 109.6(9) . . ?
C63 C64B C65B 102.0(6) . . ?
C64B C65B N61 112.1(6) . . ?
C64B C65B C66B 127.9(7) . . ?
N61 C65B C66B 119.6(6) . . ?
C65B C66B C67B 109.7(7) . . ?
C65B C66B C68B 109.9(10) . . ?
C67B C66B C68B 111.2(10) . . ?
C63 C69 C70 112.4(3) . . ?
C63 C69 C71 109.8(4) . . ?
C70 C69 C71 109.8(3) . . ?
N72 C73 C74 109.8(3) . . ?
N72 C73 C79 121.5(3) . . ?
C74 C73 C79 128.6(3) . . ?
C75 C74 C73 106.2(3) . . ?
N71 C75 C74 107.8(3) . . ?
N71 C75 C76 123.0(4) . . ?
C74 C75 C76 129.2(4) . . ?
C75 C76 C77 111.2(4) . . ?
C75 C76 C78 109.6(4) . . ?
C77 C76 C78 111.6(4) . . ?
C73 C79 C81 112.3(4) . . ?
C73 C79 C80 109.5(3) . . ?
C81 C79 C80 110.1(3) . . ?
N82 C83 C84 109.5(3) . . ?
N82 C83 C89 121.2(3) . . ?
C84 C83 C89 129.2(3) . . ?
C85 C84 C83 106.9(3) . . ?
N81 C85 C84 107.6(4) . . ?
N81 C85 C86 122.2(4) . . ?
C84 C85 C86 130.0(4) . . ?
C85 C86 C88 110.6(4) . . ?
C85 C86 C87 111.1(4) . . ?
C88 C86 C87 110.2(5) . . ?
C83 C89 C90 110.4(4) . . ?
C83 C89 C91 112.5(4) . . ?
C90 C89 C91 110.0(3) . . ?
N92 C93 C94 109.9(3) . . ?
N92 C93 C99 121.0(3) . . ?
C94 C93 C99 129.1(3) . . ?
C95 C94 C93 106.4(3) . . ?
N91 C95 C94 107.7(3) . . ?
N91 C95 C96A 126.4(5) . . ?
C94 C95 C96A 124.1(5) . . ?
N91 C95 C96B 119.8(4) . . ?
C94 C95 C96B 129.9(5) . . ?
C95 C96A C98A 102.6(8) . . ?
C95 C96A C97A 117.3(9) . . ?
C98A C96A C97A 109.9(10) . . ?
C97B C96B C98B 113.6(8) . . ?
C97B C96B C95 108.1(7) . . ?
C98B C96B C95 115.2(6) . . ?
C93 C99 C101 109.7(3) . . ?
C93 C99 C100 110.1(4) . . ?
C101 C99 C100 113.1(4) . . ?
N11 B1 N21 111.2(3) . . ?
N11 B1 N31 111.0(3) . . ?
N21 B1 N31 111.2(3) . . ?
N51 B2 N61 109.9(3) . . ?
N51 B2 N41 110.9(3) . . ?
N61 B2 N41 113.0(3) . . ?
N81 B3 N71 109.6(3) . . ?
N81 B3 N91 109.6(3) . . ?
N71 B3 N91 112.6(3) . . ?
O1S Si1 C12S 107.8(3) . . ?
O1S Si1 C13S 109.4(3) . . ?
C12S Si1 C13S 109.0(4) . . ?
O1S Si1 C11S 109.6(3) . . ?
C12S Si1 C11S 110.2(3) . . ?
C13S Si1 C11S 110.8(3) . . ?
O1S Si2 C14S 109.7(3) . . ?
O1S Si2 C15S 107.3(4) . . ?
C14S Si2 C15S 111.3(4) . . ?
O1S Si2 C16S 109.3(3) . . ?
C14S Si2 C16S 111.2(5) . . ?
C15S Si2 C16S 107.9(6) . . ?
Si1 O1S Si2 146.3(3) . . ?
O2S Si3 C21S 110.0(9) . . ?
O2S Si3 C22S 111.4(9) . . ?
C21S Si3 C22S 110.5(8) . . ?
O2S Si3 C23S 107.2(9) . . ?
C21S Si3 C23S 110.4(8) . . ?
C22S Si3 C23S 107.2(8) . . ?
O2S Si4 C25S 113.2(9) . . ?
O2S Si4 C24S 111.2(9) . . ?
C25S Si4 C24S 114.7(9) . . ?
O2S Si4 C26S 102.1(9) . . ?
C25S Si4 C26S 106.7(8) . . ?
C24S Si4 C26S 107.9(8) . . ?
Si3 O2S Si4 166.8(14) . . ?
O3S Si5 C31S 122.1(13) . . ?
O3S Si5 C32S 108.4(11) . . ?
C31S Si5 C32S 110.6(12) . . ?
O3S Si5 C33S 105.1(11) . . ?
C31S Si5 C33S 109.1(12) . . ?
C32S Si5 C33S 99.0(12) . . ?
O3S Si6 C35S 112.2(11) . . ?
O3S Si6 C34S 106.2(11) . . ?
C35S Si6 C34S 118.4(13) . . ?
O3S Si6 C36S 103.1(11) . . ?
C35S Si6 C36S 108.7(11) . . ?
C34S Si6 C36S 107.0(11) . . ?
Si5 O3S Si6 158.1(15) . . ?

loop_
_geom_bond_atom_site_label_1
_geom_bond_atom_site_label_2
_geom_bond_distance
_geom_bond_site_symmetry_2
_geom_bond_publ_flag
Y1 O3 2.054(2) . ?
Y1 H 2.20(3) . ?
Y1 O2 2.233(2) . ?
Y1 N12 2.505(3) . ?
Y1 N32 2.520(2) . ?
Y1 N22 2.579(3) . ?
Y2 O2 2.127(2) . ?
Y2 H 2.22(3) . ?
Y2 O1 2.221(2) . ?
Y2 N42 2.456(3) . ?
Y2 N62 2.470(3) . ?
Y2 N52 2.687(3) . ?
Y3 O3 2.048(2) . ?
Y3 O2 2.2678(19) . ?
Y3 O1 2.308(2) . ?
Y3 N72 2.466(3) . ?
Y3 N92 2.511(3) . ?
Y3 N82 2.513(3) . ?
O1 C1 1.418(4) . ?
N11 C15 1.354(5) . ?
N11 N12 1.375(3) . ?
N11 B1 1.528(5) . ?
N12 C13 1.332(5) . ?
N21 C25 1.350(5) . ?
N21 N22 1.372(4) . ?
N21 B1 1.536(5) . ?
N22 C23 1.337(5) . ?
N31 C35C 1.366(13) . ?
N31 N32 1.377(4) . ?
N31 C35B 1.385(13) . ?
N31 C35A 1.429(13) . ?
N31 B1 1.547(5) . ?
N32 C33 1.334(4) . ?
N41 C45B 1.301(7) . ?
N41 N42 1.365(4) . ?
N41 C45A 1.505(8) . ?
N41 B2 1.531(5) . ?
N42 C43 1.315(5) . ?
N51 C55 1.343(5) . ?
N51 N52 1.376(4) . ?
N51 B2 1.528(5) . ?
N52 C53 1.343(4) . ?
N61 C65A 1.362(7) . ?
N61 N62 1.381(4) . ?
N61 C65B 1.461(8) . ?
N61 B2 1.531(5) . ?
N62 C63 1.345(4) . ?
N71 C75 1.355(4) . ?
N71 N72 1.376(4) . ?
N71 B3 1.553(5) . ?
N72 C73 1.326(4) . ?
N81 C85 1.361(4) . ?
N81 N82 1.375(4) . ?
N81 B3 1.539(5) . ?
N82 C83 1.338(4) . ?
N91 C95 1.348(4) . ?
N91 N92 1.370(3) . ?
N91 B3 1.555(4) . ?
N92 C93 1.341(4) . ?
C1 C2 1.509(6) . ?
C2 C3 1.290(7) . ?
C13 C14 1.388(5) . ?
C13 C19 1.497(5) . ?
C14 C15 1.358(6) . ?
C15 C16B 1.42(6) . ?
C15 C16A 1.510(9) . ?
C16A C17A 1.492(10) . ?
C16A C18A 1.555(10) . ?
C16B C17B 1.520(16) . ?
C16B C18B 1.533(16) . ?
C19 C20 1.521(6) . ?
C19 C21 1.527(5) . ?
C23 C24 1.384(6) . ?
C23 C29A 1.426(13) . ?
C23 C29B 1.613(11) . ?
C24 C25 1.357(7) . ?
C25 C26A 1.50(2) . ?
C25 C26B 1.505(18) . ?
C25 C26C 1.67(2) . ?
C26A C28A 1.481(14) . ?
C26A C27A 1.556(13) . ?
C26B C27B 1.525(15) . ?
C26B C28B 1.549(14) . ?
C26C C28C 1.506(14) . ?
C26C C27C 1.641(14) . ?
C29A C31A 1.504(12) . ?
C29A C30A 1.505(12) . ?
C29B C31B 1.490(12) . ?
C29B C30B 1.507(12) . ?
C33 C34A 1.395(16) . ?
C33 C34C 1.414(13) . ?
C33 C34B 1.442(13) . ?
C33 C39 1.500(5) . ?
C34A C35A 1.38(2) . ?
C35A C36A 1.527(16) . ?
C36A C37A 1.448(11) . ?
C36A C38A 1.535(13) . ?
C34B C35B 1.350(18) . ?
C35B C36B 1.61(2) . ?
C36B C38B 1.452(14) . ?
C36B C37B 1.575(14) . ?
C34C C35C 1.388(18) . ?
C35C C36C 1.496(16) . ?
C36C C37C 1.422(11) . ?
C36C C38C 1.539(13) . ?
C39 C40 1.503(5) . ?
C39 C41 1.522(5) . ?
C43 C44B 1.405(9) . ?
C43 C49 1.483(5) . ?
C43 C44A 1.487(11) . ?
C44A C45A 1.372(13) . ?
C45A C46A 1.525(14) . ?
C46A C47A 1.498(13) . ?
C46A C48A 1.534(11) . ?
C44B C45B 1.373(12) . ?
C45B C46B 1.508(10) . ?
C46B C47B 1.525(9) . ?
C46B C48B 1.537(9) . ?
C49 C50 1.503(7) . ?
C49 C51 1.515(6) . ?
C53 C54 1.362(5) . ?
C53 C59 1.495(5) . ?
C54 C55 1.366(6) . ?
C55 C56B 1.526(7) . ?
C55 C56A 1.661(9) . ?
C56A C57A 1.514(12) . ?
C56A C58A 1.517(10) . ?
C56B C57B 1.514(11) . ?
C56B C58B 1.536(9) . ?
C59 C60 1.531(5) . ?
C59 C61 1.535(6) . ?
C63 C64B 1.340(8) . ?
C63 C69 1.481(6) . ?
C63 C64A 1.534(8) . ?
C64A C65A 1.369(11) . ?
C65A C66A 1.522(9) . ?
C66A C67A 1.522(13) . ?
C66A C68A 1.523(9) . ?
C64B C65B 1.360(11) . ?
C65B C66B 1.509(9) . ?
C66B C67B 1.510(9) . ?
C66B C68B 1.522(13) . ?
C69 C70 1.516(5) . ?
C69 C71 1.526(6) . ?
C73 C74 1.396(5) . ?
C73 C79 1.503(5) . ?
C74 C75 1.370(6) . ?
C75 C76 1.510(5) . ?
C76 C77 1.526(7) . ?
C76 C78 1.538(7) . ?
C79 C81 1.511(6) . ?
C79 C80 1.531(6) . ?
C83 C84 1.388(6) . ?
C83 C89 1.503(5) . ?
C84 C85 1.364(6) . ?
C85 C86 1.508(6) . ?
C86 C88 1.519(7) . ?
C86 C87 1.525(6) . ?
C89 C90 1.514(6) . ?
C89 C91 1.530(6) . ?
C93 C94 1.377(5) . ?
C93 C99 1.492(5) . ?
C94 C95 1.372(5) . ?
C95 C96A 1.448(11) . ?
C95 C96B 1.611(10) . ?
C96A C98A 1.490(11) . ?
C96A C97A 1.525(11) . ?
C96B C97B 1.522(10) . ?
C96B C98B 1.528(10) . ?
C99 C101 1.515(6) . ?
C99 C100 1.523(7) . ?
Si1 O1S 1.612(4) . ?
Si1 C12S 1.839(6) . ?
Si1 C13S 1.841(6) . ?
Si1 C11S 1.844(6) . ?
Si2 O1S 1.640(4) . ?
Si2 C14S 1.816(7) . ?
Si2 C15S 1.824(8) . ?
Si2 C16S 1.832(9) . ?
Si3 O2S 1.535(12) . ?
Si3 C21S 1.785(12) . ?
Si3 C22S 1.837(12) . ?
Si3 C23S 1.885(13) . ?
Si4 O2S 1.581(12) . ?
Si4 C25S 1.739(12) . ?
Si4 C24S 1.812(14) . ?
Si4 C26S 1.882(13) . ?
Si5 O3S 1.484(13) . ?
Si5 C31S 1.741(15) . ?
Si5 C32S 1.871(15) . ?
Si5 C33S 1.944(16) . ?
Si6 O3S 1.615(13) . ?
Si6 C35S 1.731(14) . ?
Si6 C34S 1.788(16) . ?
Si6 C36S 1.911(16) . ?

loop_
_geom_torsion_atom_site_label_1
_geom_torsion_atom_site_label_2
_geom_torsion_atom_site_label_3
_geom_torsion_atom_site_label_4
_geom_torsion
_geom_torsion_site_symmetry_1
_geom_torsion_site_symmetry_2
_geom_torsion_site_symmetry_3
_geom_torsion_site_symmetry_4
_geom_torsion_publ_flag
O2 Y2 O1 C1 -179.9(3) . . . . ?
H Y2 O1 C1 107.5(9) . . . . ?
N42 Y2 O1 C1 30.0(3) . . . . ?
N62 Y2 O1 C1 -79.4(5) . . . . ?
N52 Y2 O1 C1 -42.4(3) . . . . ?
O2 Y2 O1 Y3 5.46(8) . . . . ?
H Y2 O1 Y3 -67.1(9) . . . . ?
N42 Y2 O1 Y3 -144.57(9) . . . . ?
N62 Y2 O1 Y3 106.0(4) . . . . ?
N52 Y2 O1 Y3 143.04(9) . . . . ?
O3 Y3 O1 C1 -106.9(3) . . . . ?
O2 Y3 O1 C1 -179.3(3) . . . . ?
N72 Y3 O1 C1 0.1(3) . . . . ?
N92 Y3 O1 C1 88.1(3) . . . . ?
N82 Y3 O1 C1 24.8(4) . . . . ?
O3 Y3 O1 Y2 67.21(10) . . . . ?
O2 Y3 O1 Y2 -5.21(7) . . . . ?
N72 Y3 O1 Y2 174.13(9) . . . . ?
N92 Y3 O1 Y2 -97.89(9) . . . . ?
N82 Y3 O1 Y2 -161.13(14) . . . . ?
H Y2 O2 Y1 -3.3(9) . . . . ?
O1 Y2 O2 Y1 -105.10(9) . . . . ?
N42 Y2 O2 Y1 -9.2(2) . . . . ?
N62 Y2 O2 Y1 87.92(10) . . . . ?
N52 Y2 O2 Y1 173.44(8) . . . . ?
H Y2 O2 Y3 96.1(9) . . . . ?
O1 Y2 O2 Y3 -5.65(8) . . . . ?
N42 Y2 O2 Y3 90.26(18) . . . . ?
N62 Y2 O2 Y3 -172.63(9) . . . . ?
N52 Y2 O2 Y3 -87.11(12) . . . . ?
O3 Y1 O2 Y2 105.16(10) . . . . ?
H Y1 O2 Y2 3.4(9) . . . . ?
N12 Y1 O2 Y2 138.7(2) . . . . ?
N32 Y1 O2 Y2 -142.49(9) . . . . ?
N22 Y1 O2 Y2 -61.50(12) . . . . ?
O3 Y1 O2 Y3 -1.82(8) . . . . ?
H Y1 O2 Y3 -103.6(9) . . . . ?
N12 Y1 O2 Y3 31.8(3) . . . . ?
N32 Y1 O2 Y3 110.53(8) . . . . ?
N22 Y1 O2 Y3 -168.48(8) . . . . ?
O3 Y3 O2 Y2 -107.28(11) . . . . ?
O1 Y3 O2 Y2 5.54(8) . . . . ?
N72 Y3 O2 Y2 3.6(3) . . . . ?
N92 Y3 O2 Y2 98.89(9) . . . . ?
N82 Y3 O2 Y2 171.24(9) . . . . ?
O3 Y3 O2 Y1 1.83(8) . . . . ?
O1 Y3 O2 Y1 114.65(9) . . . . ?
N72 Y3 O2 Y1 112.7(2) . . . . ?
N92 Y3 O2 Y1 -152.00(8) . . . . ?
N82 Y3 O2 Y1 -79.65(11) . . . . ?
O2 Y3 O3 Y1 -2.07(10) . . . . ?
O1 Y3 O3 Y1 -71.70(12) . . . . ?
N72 Y3 O3 Y1 -162.67(10) . . . . ?
N92 Y3 O3 Y1 73.9(2) . . . . ?
N82 Y3 O3 Y1 128.58(11) . . . . ?
H Y1 O3 Y3 72.9(9) . . . . ?
O2 Y1 O3 Y3 2.10(10) . . . . ?
N12 Y1 O3 Y3 -166.76(12) . . . . ?
N32 Y1 O3 Y3 -89.16(12) . . . . ?
N22 Y1 O3 Y3 161.15(14) . . . . ?
C15 N11 N12 C13 1.5(4) . . . . ?
B1 N11 N12 C13 -176.6(3) . . . . ?
C15 N11 N12 Y1 -173.6(3) . . . . ?
B1 N11 N12 Y1 8.3(4) . . . . ?
O3 Y1 N12 C13 -28.3(3) . . . . ?
H Y1 N12 C13 67.0(11) . . . . ?
O2 Y1 N12 C13 -61.5(4) . . . . ?
N32 Y1 N12 C13 -142.8(3) . . . . ?
N22 Y1 N12 C13 135.1(3) . . . . ?
O3 Y1 N12 N11 145.1(2) . . . . ?
H Y1 N12 N11 -119.5(11) . . . . ?
O2 Y1 N12 N11 111.9(3) . . . . ?
N32 Y1 N12 N11 30.7(2) . . . . ?
N22 Y1 N12 N11 -51.4(2) . . . . ?
C25 N21 N22 C23 -1.0(4) . . . . ?
B1 N21 N22 C23 171.8(3) . . . . ?
C25 N21 N22 Y1 165.0(3) . . . . ?
B1 N21 N22 Y1 -22.1(4) . . . . ?
O3 Y1 N22 C23 -108.1(4) . . . . ?
H Y1 N22 C23 -15.6(10) . . . . ?
O2 Y1 N22 C23 45.2(4) . . . . ?
N12 Y1 N22 C23 -142.1(4) . . . . ?
N32 Y1 N22 C23 133.7(4) . . . . ?
O3 Y1 N22 N21 91.3(3) . . . . ?
H Y1 N22 N21 -176.2(9) . . . . ?
O2 Y1 N22 N21 -115.3(2) . . . . ?
N12 Y1 N22 N21 57.4(2) . . . . ?
N32 Y1 N22 N21 -26.9(2) . . . . ?
C35C N31 N32 C33 -1.6(9) . . . . ?
C35B N31 N32 C33 21.0(7) . . . . ?
C35A N31 N32 C33 -20.1(7) . . . . ?
B1 N31 N32 C33 174.2(3) . . . . ?
C35C N31 N32 Y1 171.1(8) . . . . ?
C35B N31 N32 Y1 -166.4(7) . . . . ?
C35A N31 N32 Y1 152.6(6) . . . . ?
B1 N31 N32 Y1 -13.2(4) . . . . ?
O3 Y1 N32 C33 63.1(3) . . . . ?
H Y1 N32 C33 -85.2(15) . . . . ?
O2 Y1 N32 C33 -17.7(3) . . . . ?
N12 Y1 N32 C33 142.1(3) . . . . ?
N22 Y1 N32 C33 -145.8(3) . . . . ?
O3 Y1 N32 N31 -106.8(2) . . . . ?
H Y1 N32 N31 104.8(15) . . . . ?
O2 Y1 N32 N31 172.3(2) . . . . ?
N12 Y1 N32 N31 -27.8(2) . . . . ?
N22 Y1 N32 N31 44.2(2) . . . . ?
C45B N41 N42 C43 19.8(6) . . . . ?
C45A N41 N42 C43 -20.5(6) . . . . ?
B2 N41 N42 C43 -175.4(4) . . . . ?
C45B N41 N42 Y2 -164.3(4) . . . . ?
C45A N41 N42 Y2 155.4(5) . . . . ?
B2 N41 N42 Y2 0.5(5) . . . . ?
O2 Y2 N42 C43 -49.4(4) . . . . ?
H Y2 N42 C43 -55.2(10) . . . . ?
O1 Y2 N42 C43 40.5(4) . . . . ?
N62 Y2 N42 C43 -151.8(4) . . . . ?
N52 Y2 N42 C43 128.7(4) . . . . ?
O2 Y2 N42 N41 135.9(2) . . . . ?
H Y2 N42 N41 130.1(9) . . . . ?
O1 Y2 N42 N41 -134.3(2) . . . . ?
N62 Y2 N42 N41 33.5(3) . . . . ?
N52 Y2 N42 N41 -46.0(2) . . . . ?
C55 N51 N52 C53 -1.1(4) . . . . ?
B2 N51 N52 C53 171.9(3) . . . . ?
C55 N51 N52 Y2 164.5(3) . . . . ?
B2 N51 N52 Y2 -22.6(3) . . . . ?
O2 Y2 N52 C53 34.3(4) . . . . ?
H Y2 N52 C53 -151.6(17) . . . . ?
O1 Y2 N52 C53 -42.3(3) . . . . ?
N42 Y2 N52 C53 -144.4(3) . . . . ?
N62 Y2 N52 C53 129.8(3) . . . . ?
O2 Y2 N52 N51 -124.21(19) . . . . ?
H Y2 N52 N51 49.9(17) . . . . ?
O1 Y2 N52 N51 159.2(2) . . . . ?
N42 Y2 N52 N51 57.14(19) . . . . ?
N62 Y2 N52 N51 -28.69(19) . . . . ?
C65A N61 N62 C63 -18.9(6) . . . . ?
C65B N61 N62 C63 17.3(5) . . . . ?
B2 N61 N62 C63 170.1(4) . . . . ?
C65A N61 N62 Y2 154.8(5) . . . . ?
C65B N61 N62 Y2 -169.0(3) . . . . ?
B2 N61 N62 Y2 -16.2(5) . . . . ?
O2 Y2 N62 C63 -4.5(4) . . . . ?
H Y2 N62 C63 70.7(10) . . . . ?
O1 Y2 N62 C63 -102.4(5) . . . . ?
N42 Y2 N62 C63 146.0(4) . . . . ?
N52 Y2 N62 C63 -140.4(4) . . . . ?
O2 Y2 N62 N61 -176.1(2) . . . . ?
H Y2 N62 N61 -100.9(9) . . . . ?
O1 Y2 N62 N61 86.0(5) . . . . ?
N42 Y2 N62 N61 -25.6(3) . . . . ?
N52 Y2 N62 N61 47.9(3) . . . . ?
C75 N71 N72 C73 0.9(4) . . . . ?
B3 N71 N72 C73 -168.3(3) . . . . ?
C75 N71 N72 Y3 -176.8(2) . . . . ?
B3 N71 N72 Y3 14.0(4) . . . . ?
O3 Y3 N72 C73 42.3(3) . . . . ?
O2 Y3 N72 C73 -63.7(4) . . . . ?
O1 Y3 N72 C73 -65.6(3) . . . . ?
N92 Y3 N72 C73 -159.9(3) . . . . ?
N82 Y3 N72 C73 126.4(3) . . . . ?
O3 Y3 N72 N71 -140.7(2) . . . . ?
O2 Y3 N72 N71 113.2(3) . . . . ?
O1 Y3 N72 N71 111.3(2) . . . . ?
N92 Y3 N72 N71 17.0(2) . . . . ?
N82 Y3 N72 N71 -56.7(2) . . . . ?
C85 N81 N82 C83 -2.3(4) . . . . ?
B3 N81 N82 C83 171.2(3) . . . . ?
C85 N81 N82 Y3 163.8(2) . . . . ?
B3 N81 N82 Y3 -22.8(3) . . . . ?
O3 Y3 N82 C83 -29.2(3) . . . . ?
O2 Y3 N82 C83 46.8(3) . . . . ?
O1 Y3 N82 C83 -164.1(3) . . . . ?
N72 Y3 N82 C83 -137.7(3) . . . . ?
N92 Y3 N82 C83 128.1(3) . . . . ?
O3 Y3 N82 N81 169.9(2) . . . . ?
O2 Y3 N82 N81 -114.1(2) . . . . ?
O1 Y3 N82 N81 35.0(3) . . . . ?
N72 Y3 N82 N81 61.4(2) . . . . ?
N92 Y3 N82 N81 -32.8(2) . . . . ?
C95 N91 N92 C93 -0.7(4) . . . . ?
B3 N91 N92 C93 165.2(3) . . . . ?
C95 N91 N92 Y3 155.2(2) . . . . ?
B3 N91 N92 Y3 -38.9(3) . . . . ?
O3 Y3 N92 C93 -90.3(3) . . . . ?
O2 Y3 N92 C93 -17.8(3) . . . . ?
O1 Y3 N92 C93 57.2(3) . . . . ?
N72 Y3 N92 C93 142.5(3) . . . . ?
N82 Y3 N92 C93 -148.3(3) . . . . ?
O3 Y3 N92 N91 122.5(2) . . . . ?
O2 Y3 N92 N91 -165.03(19) . . . . ?
O1 Y3 N92 N91 -90.06(19) . . . . ?
N72 Y3 N92 N91 -4.8(2) . . . . ?
N82 Y3 N92 N91 64.42(19) . . . . ?
Y2 O1 C1 C2 137.8(3) . . . . ?
Y3 O1 C1 C2 -49.5(4) . . . . ?
O1 C1 C2 C3 154.0(5) . . . . ?
N11 N12 C13 C14 -1.6(4) . . . . ?
Y1 N12 C13 C14 172.5(3) . . . . ?
N11 N12 C13 C19 176.7(3) . . . . ?
Y1 N12 C13 C19 -9.2(6) . . . . ?
N12 C13 C14 C15 1.1(5) . . . . ?
C19 C13 C14 C15 -177.1(4) . . . . ?
N12 N11 C15 C14 -0.8(5) . . . . ?
B1 N11 C15 C14 177.1(4) . . . . ?
N12 N11 C15 C16B 178.8(16) . . . . ?
B1 N11 C15 C16B -3.3(17) . . . . ?
N12 N11 C15 C16A 178.7(5) . . . . ?
B1 N11 C15 C16A -3.4(8) . . . . ?
C13 C14 C15 N11 -0.2(6) . . . . ?
C13 C14 C15 C16B -179.7(19) . . . . ?
C13 C14 C15 C16A -179.7(6) . . . . ?
N11 C15 C16A C17A 104.2(8) . . . . ?
C14 C15 C16A C17A -76.3(10) . . . . ?
N11 C15 C16A C18A -139.8(8) . . . . ?
C14 C15 C16A C18A 39.6(10) . . . . ?
N11 C15 C16B C17B 160(2) . . . . ?
C14 C15 C16B C17B -21(4) . . . . ?
N11 C15 C16B C18B -82(3) . . . . ?
C14 C15 C16B C18B 97(2) . . . . ?
N12 C13 C19 C20 -62.7(5) . . . . ?
C14 C13 C19 C20 115.3(5) . . . . ?
N12 C13 C19 C21 173.1(4) . . . . ?
C14 C13 C19 C21 -8.9(6) . . . . ?
N21 N22 C23 C24 1.0(5) . . . . ?
Y1 N22 C23 C24 -160.6(3) . . . . ?
N21 N22 C23 C29A -158.1(6) . . . . ?
Y1 N22 C23 C29A 40.3(8) . . . . ?
N21 N22 C23 C29B 170.4(6) . . . . ?
Y1 N22 C23 C29B 8.8(8) . . . . ?
N22 C23 C24 C25 -0.6(6) . . . . ?
C29A C23 C24 C25 158.5(7) . . . . ?
C29B C23 C24 C25 -169.4(7) . . . . ?
N22 N21 C25 C24 0.7(5) . . . . ?
B1 N21 C25 C24 -171.8(4) . . . . ?
N22 N21 C25 C26A -171.4(10) . . . . ?
B1 N21 C25 C26A 16.1(11) . . . . ?
N22 N21 C25 C26B 155.9(10) . . . . ?
B1 N21 C25 C26B -16.6(11) . . . . ?
N22 N21 C25 C26C -167.6(7) . . . . ?
B1 N21 C25 C26C 20.0(9) . . . . ?
C23 C24 C25 N21 -0.1(6) . . . . ?
C23 C24 C25 C26A 171.9(10) . . . . ?
C23 C24 C25 C26B -157.0(8) . . . . ?
C23 C24 C25 C26C 165.4(9) . . . . ?
N21 C25 C26A C28A 62.8(18) . . . . ?
C24 C25 C26A C28A -108.0(13) . . . . ?
C26C C25 C26A C28A 41(7) . . . . ?
N21 C25 C26A C27A -161.2(11) . . . . ?
C24 C25 C26A C27A 28.0(19) . . . . ?
N21 C25 C26B C27B -90(2) . . . . ?
C24 C25 C26B C27B 63(2) . . . . ?
N21 C25 C26B C28B 142.7(12) . . . . ?
C24 C25 C26B C28B -64.5(16) . . . . ?
N21 C25 C26C C28C 125.1(13) . . . . ?
C24 C25 C26C C28C -39.7(17) . . . . ?
N21 C25 C26C C27C -134.9(10) . . . . ?
C24 C25 C26C C27C 60.4(15) . . . . ?
N22 C23 C29A C31A 89.1(11) . . . . ?
C24 C23 C29A C31A -67.2(13) . . . . ?
N22 C23 C29A C30A -146.6(8) . . . . ?
C24 C23 C29A C30A 57.1(11) . . . . ?
N22 C23 C29B C31B 96.5(9) . . . . ?
C24 C23 C29B C31B -96.0(10) . . . . ?
N22 C23 C29B C30B -137.7(7) . . . . ?
C24 C23 C29B C30B 29.9(11) . . . . ?
N31 N32 C33 C34A 20.8(8) . . . . ?
Y1 N32 C33 C34A -149.9(7) . . . . ?
N31 N32 C33 C34C 2.8(9) . . . . ?
Y1 N32 C33 C34C -167.9(8) . . . . ?
N31 N32 C33 C34B -17.8(7) . . . . ?
Y1 N32 C33 C34B 171.5(6) . . . . ?
N31 N32 C33 C39 179.6(3) . . . . ?
Y1 N32 C33 C39 8.8(5) . . . . ?
N32 C33 C34A C35A -12.8(13) . . . . ?
C39 C33 C34A C35A -171.8(8) . . . . ?
C33 C34A C35A N31 -0.2(14) . . . . ?
C33 C34A C35A C36A -169.4(12) . . . . ?
N32 N31 C35A C34A 12.4(12) . . . . ?
B1 N31 C35A C34A 176.9(8) . . . . ?
N32 N31 C35A C36A -177.6(10) . . . . ?
B1 N31 C35A C36A -13.1(16) . . . . ?
C34A C35A C36A C37A 31(2) . . . . ?
N31 C35A C36A C37A -137.1(12) . . . . ?
C34A C35A C36A C38A -82.7(17) . . . . ?
N31 C35A C36A C38A 109.6(13) . . . . ?
N32 C33 C34B C35B 8.6(12) . . . . ?
C39 C33 C34B C35B 170.5(8) . . . . ?
C33 C34B C35B N31 4.2(14) . . . . ?
C33 C34B C35B C36B -164.1(14) . . . . ?
N32 N31 C35B C34B -15.3(13) . . . . ?
B1 N31 C35B C34B -168.6(8) . . . . ?
N32 N31 C35B C36B 153.8(12) . . . . ?
B1 N31 C35B C36B 0.5(17) . . . . ?
C34B C35B C36B C38B -29(3) . . . . ?
N31 C35B C36B C38B 164.1(16) . . . . ?
C34B C35B C36B C37B 86(2) . . . . ?
N31 C35B C36B C37B -80.4(19) . . . . ?
N32 C33 C34C C35C -2.9(15) . . . . ?
C39 C33 C34C C35C -179.6(10) . . . . ?
N32 N31 C35C C34C -0.2(16) . . . . ?
B1 N31 C35C C34C -175.8(10) . . . . ?
N32 N31 C35C C36C 177.1(13) . . . . ?
B1 N31 C35C C36C 2(2) . . . . ?
C33 C34C C35C N31 1.9(18) . . . . ?
C33 C34C C35C C36C -175.4(15) . . . . ?
N31 C35C C36C C37C -155.5(14) . . . . ?
C34C C35C C36C C37C 21(3) . . . . ?
N31 C35C C36C C38C 93.7(18) . . . . ?
C34C C35C C36C C38C -90(2) . . . . ?
N32 C33 C39 C40 -86.1(4) . . . . ?
C34A C33 C39 C40 70.1(8) . . . . ?
C34C C33 C39 C40 90.1(10) . . . . ?
C34B C33 C39 C40 114.7(8) . . . . ?
N32 C33 C39 C41 151.9(4) . . . . ?
C34A C33 C39 C41 -51.9(9) . . . . ?
C34C C33 C39 C41 -31.9(10) . . . . ?
C34B C33 C39 C41 -7.3(8) . . . . ?
N41 N42 C43 C44B -17.5(5) . . . . ?
Y2 N42 C43 C44B 167.4(4) . . . . ?
N41 N42 C43 C49 178.3(4) . . . . ?
Y2 N42 C43 C49 3.1(6) . . . . ?
N41 N42 C43 C44A 20.6(7) . . . . ?
Y2 N42 C43 C44A -154.6(6) . . . . ?
N42 C43 C44A C45A -11.1(11) . . . . ?
C49 C43 C44A C45A -169.8(7) . . . . ?
C43 C44A C45A N41 -2.0(12) . . . . ?
C43 C44A C45A C46A 180.0(12) . . . . ?
N42 N41 C45A C44A 13.6(11) . . . . ?
B2 N41 C45A C44A 167.6(8) . . . . ?
N42 N41 C45A C46A -168.2(10) . . . . ?
B2 N41 C45A C46A -14.3(14) . . . . ?
C44A C45A C46A C47A -97.0(16) . . . . ?
N41 C45A C46A C47A 85.2(14) . . . . ?
C44A C45A C46A C48A 27(2) . . . . ?
N41 C45A C46A C48A -151.2(12) . . . . ?
N42 C43 C44B C45B 10.1(8) . . . . ?
C49 C43 C44B C45B 173.3(6) . . . . ?
N42 N41 C45B C44B -12.5(7) . . . . ?
B2 N41 C45B C44B -177.0(5) . . . . ?
N42 N41 C45B C46B 174.7(6) . . . . ?
B2 N41 C45B C46B 10.3(10) . . . . ?
C43 C44B C45B N41 1.5(9) . . . . ?
C43 C44B C45B C46B 173.9(7) . . . . ?
N41 C45B C46B C47B -83.6(9) . . . . ?
C44B C45B C46B C47B 105.4(10) . . . . ?
N41 C45B C46B C48B 152.0(7) . . . . ?
C44B C45B C46B C48B -19.0(11) . . . . ?
N42 C43 C49 C50 114.4(5) . . . . ?
C44B C43 C49 C50 -45.7(8) . . . . ?
C44A C43 C49 C50 -89.8(8) . . . . ?
N42 C43 C49 C51 -123.2(5) . . . . ?
C44B C43 C49 C51 76.6(7) . . . . ?
C44A C43 C49 C51 32.6(8) . . . . ?
N51 N52 C53 C54 1.6(4) . . . . ?
Y2 N52 C53 C54 -157.7(3) . . . . ?
N51 N52 C53 C59 -171.8(3) . . . . ?
Y2 N52 C53 C59 28.9(5) . . . . ?
N52 C53 C54 C55 -1.6(5) . . . . ?
C59 C53 C54 C55 171.7(4) . . . . ?
N52 N51 C55 C54 0.1(5) . . . . ?
B2 N51 C55 C54 -172.5(4) . . . . ?
N52 N51 C55 C56B 153.5(5) . . . . ?
B2 N51 C55 C56B -19.0(8) . . . . ?
N52 N51 C55 C56A -156.7(4) . . . . ?
B2 N51 C55 C56A 30.7(7) . . . . ?
C53 C54 C55 N51 0.9(6) . . . . ?
C53 C54 C55 C56B -152.4(5) . . . . ?
C53 C54 C55 C56A 154.1(5) . . . . ?
N51 C55 C56A C57A -179.5(9) . . . . ?
C54 C55 C56A C57A 29.4(12) . . . . ?
N51 C55 C56A C58A 54.6(8) . . . . ?
C54 C55 C56A C58A -96.4(8) . . . . ?
N51 C55 C56B C57B 163.5(8) . . . . ?
C54 C55 C56B C57B -47.1(10) . . . . ?
N51 C55 C56B C58B -70.9(8) . . . . ?
C54 C55 C56B C58B 78.6(8) . . . . ?
N52 C53 C59 C60 -139.5(4) . . . . ?
C54 C53 C59 C60 48.2(5) . . . . ?
N52 C53 C59 C61 100.3(4) . . . . ?
C54 C53 C59 C61 -72.1(5) . . . . ?
N61 N62 C63 C64B -19.1(6) . . . . ?
Y2 N62 C63 C64B 168.6(5) . . . . ?
N61 N62 C63 C69 -177.6(4) . . . . ?
Y2 N62 C63 C69 10.1(6) . . . . ?
N61 N62 C63 C64A 14.3(5) . . . . ?
Y2 N62 C63 C64A -158.0(4) . . . . ?
N62 C63 C64A C65A -7.2(8) . . . . ?
C69 C63 C64A C65A -173.7(6) . . . . ?
N62 N61 C65A C64A 13.3(8) . . . . ?
B2 N61 C65A C64A -175.8(5) . . . . ?
N62 N61 C65A C66A -176.1(7) . . . . ?
B2 N61 C65A C66A -5.1(11) . . . . ?
C63 C64A C65A N61 -3.2(8) . . . . ?
C63 C64A C65A C66A -173.6(7) . . . . ?
N61 C65A C66A C67A -155.7(12) . . . . ?
C64A C65A C66A C67A 12.4(15) . . . . ?
N61 C65A C66A C68A 80.8(10) . . . . ?
C64A C65A C66A C68A -111.1(10) . . . . ?
N62 C63 C64B C65B 10.7(8) . . . . ?
C69 C63 C64B C65B 170.3(5) . . . . ?
C63 C64B C65B N61 1.4(9) . . . . ?
C63 C64B C65B C66B 174.7(7) . . . . ?
N62 N61 C65B C64B -11.8(7) . . . . ?
B2 N61 C65B C64B -161.5(6) . . . . ?
N62 N61 C65B C66B 174.2(6) . . . . ?
B2 N61 C65B C66B 24.6(9) . . . . ?
C64B C65B C66B C67B 76.4(10) . . . . ?
N61 C65B C66B C67B -110.8(8) . . . . ?
C64B C65B C66B C68B -46.1(13) . . . . ?
N61 C65B C66B C68B 126.7(10) . . . . ?
C64B C63 C69 C70 75.2(6) . . . . ?
N62 C63 C69 C70 -127.2(4) . . . . ?
C64A C63 C69 C70 37.0(7) . . . . ?
C64B C63 C69 C71 -47.3(6) . . . . ?
N62 C63 C69 C71 110.3(4) . . . . ?
C64A C63 C69 C71 -85.5(7) . . . . ?
N71 N72 C73 C74 -1.0(4) . . . . ?
Y3 N72 C73 C74 176.1(3) . . . . ?
N71 N72 C73 C79 175.2(3) . . . . ?
Y3 N72 C73 C79 -7.6(5) . . . . ?
N72 C73 C74 C75 0.8(5) . . . . ?
C79 C73 C74 C75 -175.1(4) . . . . ?
N72 N71 C75 C74 -0.4(4) . . . . ?
B3 N71 C75 C74 167.8(3) . . . . ?
N72 N71 C75 C76 -178.2(4) . . . . ?
B3 N71 C75 C76 -9.9(6) . . . . ?
C73 C74 C75 N71 -0.2(5) . . . . ?
C73 C74 C75 C76 177.4(4) . . . . ?
N71 C75 C76 C77 -149.1(5) . . . . ?
C74 C75 C76 C77 33.7(7) . . . . ?
N71 C75 C76 C78 87.1(5) . . . . ?
C74 C75 C76 C78 -90.1(6) . . . . ?
N72 C73 C79 C81 146.0(4) . . . . ?
C74 C73 C79 C81 -38.5(6) . . . . ?
N72 C73 C79 C80 -91.3(4) . . . . ?
C74 C73 C79 C80 84.2(5) . . . . ?
N81 N82 C83 C84 1.5(4) . . . . ?
Y3 N82 C83 C84 -160.6(3) . . . . ?
N81 N82 C83 C89 -174.5(3) . . . . ?
Y3 N82 C83 C89 23.3(5) . . . . ?
N82 C83 C84 C85 -0.2(5) . . . . ?
C89 C83 C84 C85 175.4(4) . . . . ?
N82 N81 C85 C84 2.1(4) . . . . ?
B3 N81 C85 C84 -170.6(3) . . . . ?
N82 N81 C85 C86 -173.8(4) . . . . ?
B3 N81 C85 C86 13.4(6) . . . . ?
C83 C84 C85 N81 -1.2(5) . . . . ?
C83 C84 C85 C86 174.3(4) . . . . ?
N81 C85 C86 C88 71.8(6) . . . . ?
C84 C85 C86 C88 -103.1(6) . . . . ?
N81 C85 C86 C87 -165.4(5) . . . . ?
C84 C85 C86 C87 19.7(8) . . . . ?
N82 C83 C89 C90 89.7(4) . . . . ?
C84 C83 C89 C90 -85.4(5) . . . . ?
N82 C83 C89 C91 -147.0(4) . . . . ?
C84 C83 C89 C91 37.8(6) . . . . ?
N91 N92 C93 C94 0.6(4) . . . . ?
Y3 N92 C93 C94 -148.3(3) . . . . ?
N91 N92 C93 C99 179.6(3) . . . . ?
Y3 N92 C93 C99 30.7(5) . . . . ?
N92 C93 C94 C95 -0.3(4) . . . . ?
C99 C93 C94 C95 -179.1(4) . . . . ?
N92 N91 C95 C94 0.6(4) . . . . ?
B3 N91 C95 C94 -163.5(3) . . . . ?
N92 N91 C95 C96A 165.7(7) . . . . ?
B3 N91 C95 C96A 1.6(8) . . . . ?
N92 N91 C95 C96B -163.0(5) . . . . ?
B3 N91 C95 C96B 32.9(6) . . . . ?
C93 C94 C95 N91 -0.2(4) . . . . ?
C93 C94 C95 C96A -165.7(6) . . . . ?
C93 C94 C95 C96B 161.1(5) . . . . ?
N91 C95 C96A C98A 115.0(9) . . . . ?
C94 C95 C96A C98A -82.3(11) . . . . ?
N91 C95 C96A C97A -124.5(9) . . . . ?
C94 C95 C96A C97A 38.3(12) . . . . ?
N91 C95 C96B C97B -169.5(6) . . . . ?
C94 C95 C96B C97B 31.1(10) . . . . ?
N91 C95 C96B C98B 62.2(9) . . . . ?
C94 C95 C96B C98B -97.2(8) . . . . ?
N92 C93 C99 C101 -100.9(4) . . . . ?
C94 C93 C99 C101 77.9(5) . . . . ?
N92 C93 C99 C100 134.0(4) . . . . ?
C94 C93 C99 C100 -47.3(5) . . . . ?
C15 N11 B1 N21 -120.8(4) . . . . ?
N12 N11 B1 N21 56.9(4) . . . . ?
C15 N11 B1 N31 114.9(4) . . . . ?
N12 N11 B1 N31 -67.4(4) . . . . ?
C25 N21 B1 N11 124.0(4) . . . . ?
N22 N21 B1 N11 -47.4(4) . . . . ?
C25 N21 B1 N31 -111.7(4) . . . . ?
N22 N21 B1 N31 76.9(4) . . . . ?
C35C N31 B1 N11 -113.8(10) . . . . ?
N32 N31 B1 N11 71.3(4) . . . . ?
C35B N31 B1 N11 -139.2(8) . . . . ?
C35A N31 B1 N11 -90.9(8) . . . . ?
C35C N31 B1 N21 121.9(10) . . . . ?
N32 N31 B1 N21 -53.1(4) . . . . ?
C35B N31 B1 N21 96.4(8) . . . . ?
C35A N31 B1 N21 144.7(8) . . . . ?
C55 N51 B2 N61 -108.7(4) . . . . ?
N52 N51 B2 N61 79.7(4) . . . . ?
C55 N51 B2 N41 125.7(4) . . . . ?
N52 N51 B2 N41 -45.9(4) . . . . ?
C65A N61 B2 N51 134.4(5) . . . . ?
N62 N61 B2 N51 -55.2(5) . . . . ?
C65B N61 B2 N51 89.1(6) . . . . ?
C65A N61 B2 N41 -101.1(6) . . . . ?
N62 N61 B2 N41 69.2(5) . . . . ?
C65B N61 B2 N41 -146.5(5) . . . . ?
C45B N41 B2 N51 -133.1(5) . . . . ?
N42 N41 B2 N51 64.5(5) . . . . ?
C45A N41 B2 N51 -85.0(6) . . . . ?
C45B N41 B2 N61 103.1(6) . . . . ?
N42 N41 B2 N61 -59.4(5) . . . . ?
C45A N41 B2 N61 151.2(6) . . . . ?
C85 N81 B3 N71 124.4(4) . . . . ?
N82 N81 B3 N71 -47.6(4) . . . . ?
C85 N81 B3 N91 -111.6(4) . . . . ?
N82 N81 B3 N91 76.5(3) . . . . ?
C75 N71 B3 N81 -113.0(4) . . . . ?
N72 N71 B3 N81 54.0(4) . . . . ?
C75 N71 B3 N91 124.7(4) . . . . ?
N72 N71 B3 N91 -68.3(4) . . . . ?
C95 N91 B3 N81 126.6(4) . . . . ?
N92 N91 B3 N81 -36.2(4) . . . . ?
C95 N91 B3 N71 -111.1(4) . . . . ?
N92 N91 B3 N71 86.1(3) . . . . ?
C12S Si1 O1S Si2 151.1(5) . . . . ?
C13S Si1 O1S Si2 -90.6(6) . . . . ?
C11S Si1 O1S Si2 31.1(6) . . . . ?
C14S Si2 O1S Si1 -84.4(6) . . . . ?
C15S Si2 O1S Si1 154.6(6) . . . . ?
C16S Si2 O1S Si1 37.8(8) . . . . ?
C21S Si3 O2S Si4 -123(6) . . . . ?
C22S Si3 O2S Si4 -1(7) . . . . ?
C23S Si3 O2S Si4 116(6) . . . . ?
C25S Si4 O2S Si3 173(6) . . . . ?
C24S Si4 O2S Si3 -56(7) . . . . ?
C26S Si4 O2S Si3 59(6) . . . . ?
C31S Si5 O3S Si6 -29(4) . . . . ?
C32S Si5 O3S Si6 101(4) . . . . ?
C33S Si5 O3S Si6 -154(4) . . . . ?
C35S Si6 O3S Si5 62(4) . . . . ?
C34S Si6 O3S Si5 -167(4) . . . . ?
C36S Si6 O3S Si5 -55(4) . . . . ?
